data_1567951
loop_
_publ_author_name
'Andreychuk, Nicholas R.'
'Vidjayacoumar, Balamurugan'
'Price, Jeffrey S.'
'Kervazo, Sophie'
'Peeples, Craig A.'
'Emslie, David J. H.'
'Vallet, Val\'erie'
'Gomes, Andr\'e S. P.'
'R\'eal, Florent'
'Schreckenbach, Georg'
'Ayers, Paul W.'
'Vargas-Baca, Ignacio'
'Jenkins, Hilary A.'
'Britten, James F.'

_publ_section_title
;
 Uranium(iv) alkyl cations: synthesis, structures, comparison with
 thorium(iv) analogues, and the influence of arene-coordination on thermal
 stability and ethylene polymerization activity
;
_journal_name_full 'Chemical Science'
_journal_paper_doi 10.1039/D2SC04302E
_journal_year 2022
_chemical_formula_moiety 'C57 H79 N2 O Si U, B C24 F20, 2(C6 H6)'
_chemical_formula_sum 'C93 H91 B F20 N2 O Si U'
_chemical_formula_weight 1909.60
_space_group_crystal_system triclinic
_space_group_IT_number 2
_space_group_name_Hall '-P 1'
_space_group_name_H-M_alt 'P -1'
_atom_sites_solution_hydrogens mixed
_atom_sites_solution_primary direct
_audit_creation_date 2022-05-15
_audit_creation_method
;
Olex2 1.5
(compiled 2022.04.07 svn.rca3783a0 for OlexSys, GUI svn.r6498)
;
_audit_update_record
;
2022-08-03 deposited with the CCDC.	2022-11-01 downloaded from the CCDC.
;
_cell_angle_alpha 95.996(3)
_cell_angle_beta 111.194(3)
_cell_angle_gamma 95.687(3)
_cell_formula_units_Z 2
_cell_length_a 13.916(3)
_cell_length_b 17.437(4)
_cell_length_c 19.155(4)
_cell_measurement_reflns_used 9961
_cell_measurement_temperature 150(2)
_cell_measurement_theta_max 23.06
_cell_measurement_theta_min 2.26
_cell_volume 4262.7(16)
_computing_cell_refinement 'Bruker SAINT'
_computing_data_collection 'Bruker APEX2'
_computing_data_reduction 'Bruker SAINT'
_computing_molecular_graphics 'Olex2 1.5 (Dolomanov et al., 2009)'
_computing_publication_material 'Olex2 1.5 (Dolomanov et al., 2009)'
_computing_structure_refinement 'SHELXL 2018/3 (Sheldrick, 2015)'
_computing_structure_solution 'SHELXS  (Sheldrick, 2008)'
_diffrn_ambient_temperature 150.15
_diffrn_measured_fraction_theta_full 1.000
_diffrn_measured_fraction_theta_max 0.991
_diffrn_measurement_device_type 'Bruker APEX-II CCD'
_diffrn_measurement_method '\f and \w scans'
_diffrn_radiation_type MoK\a
_diffrn_radiation_wavelength 0.71073
_diffrn_reflns_av_R_equivalents 0.0380
_diffrn_reflns_av_unetI/netI 0.0380
_diffrn_reflns_Laue_measured_fraction_full 1.000
_diffrn_reflns_Laue_measured_fraction_max 0.991
_diffrn_reflns_limit_h_max 17
_diffrn_reflns_limit_h_min -17
_diffrn_reflns_limit_k_max 21
_diffrn_reflns_limit_k_min -21
_diffrn_reflns_limit_l_max 23
_diffrn_reflns_limit_l_min -24
_diffrn_reflns_number 65558
_diffrn_reflns_point_group_measured_fraction_full 1.000
_diffrn_reflns_point_group_measured_fraction_max 0.991
_diffrn_reflns_theta_full 25.242
_diffrn_reflns_theta_max 26.521
_diffrn_reflns_theta_min 1.525
_exptl_absorpt_coefficient_mu 2.010
_exptl_absorpt_correction_T_max 0.9964
_exptl_absorpt_correction_T_min 0.5765
_exptl_absorpt_correction_type numerical
_exptl_absorpt_process_details SADABS
_exptl_crystal_colour brown
_exptl_crystal_colour_primary brown
_exptl_crystal_density_diffrn 1.488
_exptl_crystal_description plate
_exptl_crystal_F_000 1924
_exptl_crystal_size_max 0.458
_exptl_crystal_size_mid 0.356
_exptl_crystal_size_min 0.024
_refine_diff_density_max 0.892
_refine_diff_density_min -0.733
_refine_diff_density_rms 0.076
_refine_ls_extinction_method none
_refine_ls_goodness_of_fit_ref 1.022
_refine_ls_hydrogen_treatment mixed
_refine_ls_matrix_type full
_refine_ls_number_parameters 1123
_refine_ls_number_reflns 17563
_refine_ls_number_restraints 164
_refine_ls_restrained_S_all 1.043
_refine_ls_R_factor_all 0.0404
_refine_ls_R_factor_gt 0.0289
_refine_ls_shift/su_max 0.006
_refine_ls_shift/su_mean 0.000
_refine_ls_structure_factor_coef Fsqd
_refine_ls_weighting_details 'w=1/[\s^2^(Fo^2^)+(0.0341P)^2^+2.4635P] where P=(Fo^2^+2Fc^2^)/3'
_refine_ls_weighting_scheme calc
_refine_ls_wR_factor_gt 0.0639
_refine_ls_wR_factor_ref 0.0675
_reflns_Friedel_coverage 0.000
_reflns_number_gt 15069
_reflns_number_total 17563
_reflns_threshold_expression 'I > 2\s(I)'
_cod_data_source_file d2sc04302e2.cif
_cod_data_source_block XA2_U_R_PhH_cation
_cod_original_cell_volume 4262.7(15)
_cod_database_code 1567951
_shelx_shelxl_version_number 2018/3
_shelx_space_group_comment
;
The symmetry employed for this shelxl refinement is uniquely defined
by the following loop, which should always be used as a source of
symmetry information in preference to the above space-group names.
They are only intended as comments.
;
_shelx_estimated_absorpt_t_max 0.953
_shelx_estimated_absorpt_t_min 0.460
_olex2_refinement_description
;
1. Fixed Uiso
 At 1.2 times of:
  All C(H) groups
 At 1.5 times of:
  All C(H,H,H) groups
2. Restrained distances
 C17-C16 \\sim C18-C16 \\sim C19-C16 \\sim C17A-C16 \\sim C18A-C16 \\sim
C19A-C16 \\sim C17B-C16 ~
 C18B-C16 \\sim C19B-C16
 with sigma of 0.003
 C17-C18 \\sim C18-C19 \\sim C19-C17 \\sim C17A-C18A \\sim C18A-C19A \\sim
C19A-C17A \\sim C17B-C18B ~
 C18B-C19B \\sim C19B-C17B
 with sigma of 0.003
 C21-C20 \\sim C22-C20 \\sim C23-C20 \\sim C21A-C20 \\sim C22A-C20 \\sim
C23A-C20 \\sim C21B-C20 ~
 C22B-C20 \\sim C23B-C20
 with sigma of 0.003
 C21-C22 \\sim C22-C23 \\sim C23-C21 \\sim C21A-C22A \\sim C22A-C23A \\sim
C23A-C21A \\sim C21B-C22B ~
 C22B-C23B \\sim C23B-C21B
 with sigma of 0.003
3. Uiso/Uaniso restraints and constraints
Uanis(C18B) = Uanis(C17)
Uanis(C19) = Uanis(C18A)
Uanis(C19A) = Uanis(C17B)
Uanis(C18A) = Uanis(C19B)
Uanis(C18) = Uanis(C17A)
Uanis(C19) = Uanis(C18) = Uanis(C17)
Uanis(C18B) = Uanis(C17B) = Uanis(C19B)
Uanis(C19A) = Uanis(C18A) = Uanis(C17A)
Uanis(C22A) = Uanis(C23B) = Uanis(C23A) = Uanis(C22) = Uanis(C21A)
Uanis(C23) = Uanis(C21B)
Uanis(C22B) = Uanis(C21)
4. Rigid body (RIGU) restrains
 C37, C45, C47, C46
 with sigma for 1-2 distances of 0.0004 and sigma for 1-3 distances of 0.0004
5. Others
 1*[Sof(C17)+Sof(H17D)+Sof(H17E)+Sof(H17F)+Sof(C18)+Sof(H18D)+Sof(H18E)+
 Sof(H18F)+Sof(C19)+Sof(H19D)+Sof(H19E)+Sof(H19F)]+1*[Sof(C17A)+Sof(H17A)+
 Sof(H17B)+Sof(H17C)+Sof(C18A)+Sof(H18A)+Sof(H18B)+Sof(H18C)+Sof(C19A)+
 Sof(H19A)+Sof(H19B)+Sof(H19C)]+1*[Sof(C17B)+Sof(H17G)+Sof(H17H)+Sof(H17I)+
 Sof(C18B)+Sof(H18G)+Sof(H18H)+Sof(H18I)+Sof(C19B)+Sof(H19G)+Sof(H19H)+
 Sof(H19I)]=1 with esd of 0.00001
 1*[Sof(C21)+Sof(H21A)+Sof(H21B)+Sof(H21C)+Sof(C22)+Sof(H22A)+Sof(H22B)+
 Sof(H22C)+Sof(C23)+Sof(H23A)+Sof(H23B)+Sof(H23C)]+1*[Sof(C21A)+Sof(H21D)+
 Sof(H21E)+Sof(H21F)+Sof(C22A)+Sof(H22D)+Sof(H22E)+Sof(H22F)+Sof(C23A)+
 Sof(H23D)+Sof(H23E)+Sof(H23F)]+1*[Sof(C21B)+Sof(H21G)+Sof(H21H)+Sof(H21I)+
 Sof(C22B)+Sof(H22G)+Sof(H22H)+Sof(H22I)+Sof(C23B)+Sof(H23G)+Sof(H23H)+
 Sof(H23I)]=1 with esd of 0.00001
 Sof(C17)=Sof(H17D)=Sof(H17E)=Sof(H17F)=Sof(C18)=Sof(H18D)=Sof(H18E)=Sof(H18F)=
 Sof(C19)=Sof(H19D)=Sof(H19E)=Sof(H19F)=FVAR(1)
 Sof(C17A)=Sof(H17A)=Sof(H17B)=Sof(H17C)=Sof(C18A)=Sof(H18A)=Sof(H18B)=
 Sof(H18C)=Sof(C19A)=Sof(H19A)=Sof(H19B)=Sof(H19C)=FVAR(2)
 Sof(C17B)=Sof(H17G)=Sof(H17H)=Sof(H17I)=Sof(C18B)=Sof(H18G)=Sof(H18H)=
 Sof(H18I)=Sof(C19B)=Sof(H19G)=Sof(H19H)=Sof(H19I)=FVAR(3)
 Sof(C21)=Sof(H21A)=Sof(H21B)=Sof(H21C)=Sof(C22)=Sof(H22A)=Sof(H22B)=Sof(H22C)=
 Sof(C23)=Sof(H23A)=Sof(H23B)=Sof(H23C)=FVAR(4)
 Sof(C21A)=Sof(H21D)=Sof(H21E)=Sof(H21F)=Sof(C22A)=Sof(H22D)=Sof(H22E)=
 Sof(H22F)=Sof(C23A)=Sof(H23D)=Sof(H23E)=Sof(H23F)=FVAR(5)
 Sof(C21B)=Sof(H21G)=Sof(H21H)=Sof(H21I)=Sof(C22B)=Sof(H22G)=Sof(H22H)=
 Sof(H22I)=Sof(C23B)=Sof(H23G)=Sof(H23H)=Sof(H23I)=FVAR(6)
6.a Ternary CH refined with riding coordinates:
 C30(H30), C33(H33), C42(H42), C45(H45)
6.b Me refined with riding coordinates:
 C17A(H17A,H17B,H17C), C18A(H18A,H18B,H18C), C19A(H19A,H19B,H19C), C21(H21A,
 H21B,H21C), C22(H22A,H22B,H22C), C23(H23A,H23B,H23C), C17(H17D,H17E,H17F),
 C18(H18D,H18E,H18F), C19(H19D,H19E,H19F), C21A(H21D,H21E,H21F), C22A(H22D,H22E,
 H22F), C23A(H23D,H23E,H23F), C17B(H17G,H17H,H17I), C18B(H18G,H18H,H18I),
 C19B(H19G,H19H,H19I), C21B(H21G,H21H,H21I), C22B(H22G,H22H,H22I), C23B(H23G,
 H23H,H23I)
6.c Aromatic/amide H refined with riding coordinates:
 C1(H1), C3(H3), C6(H6), C8(H8), C26(H26), C27(H27), C28(H28), C38(H38),
 C39(H39), C40(H40), C52(H52), C53(H53), C54(H54), C55(H55), C56(H56), C57(H57),
  C82(H82), C83(H83), C84(H84), C85(H85), C86(H86), C87(H87), C88(H88),
 C89(H89), C90(H90), C91(H91), C92(H92), C93(H93)
6.d Idealised Me refined as rotating group:
 C14(H14A,H14B,H14C), C15(H15A,H15B,H15C), C31(H31A,H31B,H31C), C32(H32A,H32B,
 H32C), C34(H34A,H34B,H34C), C35(H35A,H35B,H35C), C43(H43A,H43B,H43C), C44(H44A,
 H44B,H44C), C46(H46A,H46B,H46C), C47(H47A,H47B,H47C), C49(H49A,H49B,H49C),
 C50(H50A,H50B,H50C), C51(H51A,H51B,H51C)
;
_olex2_submission_special_instructions 'No special instructions were received'

loop_
_space_group_symop_operation_xyz
'x, y, z'
'-x, -y, -z'

loop_
_atom_site_label
_atom_site_type_symbol
_atom_site_fract_x
_atom_site_fract_y
_atom_site_fract_z
_atom_site_U_iso_or_equiv
_atom_site_adp_type
_atom_site_occupancy
_atom_site_site_symmetry_order
_atom_site_calc_flag
_atom_site_refinement_flags_posn
_atom_site_refinement_flags_adp
_atom_site_refinement_flags_occupancy
_atom_site_disorder_assembly
_atom_site_disorder_group
U1 U 0.39832(2) 0.19695(2) 0.27325(2) 0.01969(4) Uani 1 1 d . . . . .
Si1 Si 0.37122(7) 0.05433(5) 0.09377(5) 0.03218(19) Uani 1 1 d . . . . .
O1 O 0.41158(13) 0.26415(10) 0.17083(10) 0.0202(4) Uani 1 1 d . . . . .
N1 N 0.55989(17) 0.24820(13) 0.28896(13) 0.0210(5) Uani 1 1 d . . . . .
N2 N 0.25485(16) 0.24148(13) 0.20449(12) 0.0203(5) Uani 1 1 d . . . . .
C1 C 0.6223(2) 0.35939(16) 0.12367(17) 0.0267(6) Uani 1 1 d . . . . .
H1 H 0.634169 0.383872 0.084894 0.032 Uiso 1 1 calc R U . . .
C2 C 0.7078(2) 0.35451(17) 0.18929(18) 0.0288(7) Uani 1 1 d . . . . .
C3 C 0.6896(2) 0.31709(17) 0.24504(17) 0.0280(6) Uani 1 1 d . . . . .
H3 H 0.746846 0.312407 0.289454 0.034 Uiso 1 1 calc R U . . .
C4 C 0.5896(2) 0.28648(15) 0.23713(16) 0.0216(6) Uani 1 1 d . . . . .
C5 C 0.2368(2) 0.27540(15) 0.13839(15) 0.0210(6) Uani 1 1 d . . . . .
C6 C 0.1447(2) 0.29536(16) 0.09046(16) 0.0248(6) Uani 1 1 d . . . . .
H6 H 0.083950 0.288034 0.102088 0.030 Uiso 1 1 calc R U . . .
C7 C 0.1402(2) 0.32626(17) 0.02497(16) 0.0278(6) Uani 1 1 d . . . . .
C8 C 0.2308(2) 0.33891(17) 0.01000(16) 0.0262(6) Uani 1 1 d . . . . .
H8 H 0.227706 0.360174 -0.034323 0.031 Uiso 1 1 calc R U . . .
C9 C 0.4255(2) 0.33216(16) 0.04046(15) 0.0220(6) Uani 1 1 d . . . . .
C10 C 0.5200(2) 0.32961(15) 0.11304(16) 0.0222(6) Uani 1 1 d . . . . .
C11 C 0.5088(2) 0.29502(15) 0.17111(15) 0.0194(6) Uani 1 1 d . . . . .
C12 C 0.3241(2) 0.28919(15) 0.11952(15) 0.0200(6) Uani 1 1 d . . . . .
C13 C 0.3260(2) 0.32148(15) 0.05778(15) 0.0220(6) Uani 1 1 d . . . . .
C14 C 0.4360(2) 0.40940(18) 0.01051(17) 0.0312(7) Uani 1 1 d . . . . .
H14A H 0.439974 0.452746 0.048858 0.047 Uiso 1 1 calc R U . . .
H14B H 0.375330 0.409644 -0.035815 0.047 Uiso 1 1 calc R U . . .
H14C H 0.499516 0.415223 -0.000675 0.047 Uiso 1 1 calc R U . . .
C15 C 0.4189(2) 0.26432(18) -0.02024(17) 0.0340(7) Uani 1 1 d . . . . .
H15A H 0.484126 0.268361 -0.029204 0.051 Uiso 1 1 calc R U . . .
H15B H 0.360783 0.266809 -0.067454 0.051 Uiso 1 1 calc R U . . .
H15C H 0.407658 0.214634 -0.002675 0.051 Uiso 1 1 calc R U . . .
C16 C 0.8184(2) 0.38758(16) 0.19864(15) 0.0422(8) Uani 1 1 d D . . . .
C20 C 0.0364(2) 0.34204(16) -0.03197(16) 0.0386(8) Uani 1 1 d D . . . .
C24 C 0.1757(2) 0.23454(16) 0.23659(15) 0.0202(6) Uani 1 1 d . . . . .
C25 C 0.0933(2) 0.17209(16) 0.20813(16) 0.0245(6) Uani 1 1 d . . . . .
C26 C 0.0274(2) 0.16222(18) 0.24793(18) 0.0323(7) Uani 1 1 d . . . . .
H26 H -0.028423 0.120109 0.230069 0.039 Uiso 1 1 calc R U . . .
C27 C 0.0419(2) 0.21212(19) 0.31221(18) 0.0348(7) Uani 1 1 d . . . . .
H27 H -0.002121 0.202913 0.339483 0.042 Uiso 1 1 calc R U . . .
C28 C 0.1200(2) 0.27592(19) 0.33785(17) 0.0327(7) Uani 1 1 d . . . . .
H28 H 0.127365 0.311378 0.381258 0.039 Uiso 1 1 calc R U . . .
C29 C 0.1878(2) 0.28823(17) 0.30023(16) 0.0258(6) Uani 1 1 d . . . . .
C30 C 0.2688(3) 0.36128(19) 0.32682(19) 0.0377(8) Uani 1 1 d . . . . .
H30 H 0.332475 0.346743 0.319188 0.045 Uiso 1 1 calc R U . . .
C31 C 0.3021(4) 0.3952(2) 0.4099(2) 0.0743(15) Uani 1 1 d . . . . .
H31A H 0.244305 0.417407 0.418038 0.111 Uiso 1 1 calc R U . . .
H31B H 0.362202 0.436166 0.424056 0.111 Uiso 1 1 calc R U . . .
H31C H 0.321189 0.353916 0.441160 0.111 Uiso 1 1 calc R U . . .
C32 C 0.2328(4) 0.4233(2) 0.2796(2) 0.0717(14) Uani 1 1 d . . . . .
H32A H 0.211696 0.402073 0.225951 0.108 Uiso 1 1 calc R U . . .
H32B H 0.289622 0.466895 0.293379 0.108 Uiso 1 1 calc R U . . .
H32C H 0.173291 0.441820 0.288434 0.108 Uiso 1 1 calc R U . . .
C33 C 0.0739(2) 0.11631(18) 0.13612(17) 0.0327(7) Uani 1 1 d . . . . .
H33 H 0.126891 0.134237 0.115068 0.039 Uiso 1 1 calc R U . . .
C34 C 0.0858(3) 0.03283(19) 0.1507(2) 0.0388(8) Uani 1 1 d . . . . .
H34A H 0.151671 0.032630 0.193024 0.058 Uiso 1 1 calc R U . . .
H34B H 0.085762 0.001398 0.105216 0.058 Uiso 1 1 calc R U . . .
H34C H 0.027676 0.010788 0.163384 0.058 Uiso 1 1 calc R U . . .
C35 C -0.0349(3) 0.1183(2) 0.0760(2) 0.0522(10) Uani 1 1 d . . . . .
H35A H -0.088526 0.098029 0.093949 0.078 Uiso 1 1 calc R U . . .
H35B H -0.042913 0.086059 0.028574 0.078 Uiso 1 1 calc R U . . .
H35C H -0.042321 0.172162 0.067132 0.078 Uiso 1 1 calc R U . . .
C36 C 0.6438(2) 0.23966(16) 0.35817(16) 0.0235(6) Uani 1 1 d . . . . .
C37 C 0.6695(2) 0.2958(2) 0.42266(19) 0.0388(7) Uani 1 1 d . . . . .
C38 C 0.7473(3) 0.2835(2) 0.48911(19) 0.0460(9) Uani 1 1 d . . . . .
H38 H 0.764695 0.319721 0.534000 0.055 Uiso 1 1 calc R U . . .
C39 C 0.7997(2) 0.2202(2) 0.49128(19) 0.0432(9) Uani 1 1 d . . . . .
H39 H 0.852611 0.213306 0.537202 0.052 Uiso 1 1 calc R U . . .
C40 C 0.7752(2) 0.1673(2) 0.42717(18) 0.0352(7) Uani 1 1 d . . . . .
H40 H 0.812338 0.124159 0.429168 0.042 Uiso 1 1 calc R U . . .
C41 C 0.6973(2) 0.17521(17) 0.35907(16) 0.0252(6) Uani 1 1 d . . . . .
C42 C 0.6763(2) 0.11699(17) 0.28872(17) 0.0290(7) Uani 1 1 d . . . . .
H42 H 0.612461 0.128115 0.248002 0.035 Uiso 1 1 calc R U . . .
C43 C 0.6555(3) 0.03251(18) 0.3005(2) 0.0378(8) Uani 1 1 d . . . . .
H43A H 0.720750 0.016719 0.332720 0.057 Uiso 1 1 calc R U . . .
H43B H 0.627798 -0.001399 0.251343 0.057 Uiso 1 1 calc R U . . .
H43C H 0.604780 0.028050 0.324931 0.057 Uiso 1 1 calc R U . . .
C44 C 0.7659(3) 0.1263(2) 0.2606(2) 0.0388(8) Uani 1 1 d . . . . .
H44A H 0.778527 0.180331 0.252386 0.058 Uiso 1 1 calc R U . . .
H44B H 0.747536 0.091190 0.212812 0.058 Uiso 1 1 calc R U . . .
H44C H 0.828944 0.113433 0.298450 0.058 Uiso 1 1 calc R U . . .
C45 C 0.6200(3) 0.3702(2) 0.4203(2) 0.0643(9) Uani 1 1 d . . . . .
H45 H 0.550695 0.360808 0.377316 0.077 Uiso 1 1 calc R U . . .
C46 C 0.6886(4) 0.4371(3) 0.4077(3) 0.0783(12) Uani 1 1 d . . . . .
H46A H 0.757110 0.446325 0.449127 0.118 Uiso 1 1 calc R U . . .
H46B H 0.655843 0.484389 0.406408 0.118 Uiso 1 1 calc R U . . .
H46C H 0.696918 0.423317 0.359475 0.118 Uiso 1 1 calc R U . . .
C47 C 0.6040(5) 0.3958(3) 0.4938(3) 0.0944(16) Uani 1 1 d . . . . .
H47A H 0.573992 0.350577 0.509388 0.142 Uiso 1 1 calc R U . . .
H47B H 0.556627 0.434915 0.485516 0.142 Uiso 1 1 calc R U . . .
H47C H 0.671282 0.418413 0.533627 0.142 Uiso 1 1 calc R U . . .
C48 C 0.3808(2) 0.07876(18) 0.19393(17) 0.0277(6) Uani 1 1 d . . . . .
C49 C 0.2585(3) 0.0940(2) 0.02851(17) 0.0381(8) Uani 1 1 d . . . . .
H49A H 0.193540 0.067761 0.029609 0.057 Uiso 1 1 calc R U . . .
H49B H 0.257466 0.084868 -0.023130 0.057 Uiso 1 1 calc R U . . .
H49C H 0.265284 0.150090 0.044773 0.057 Uiso 1 1 calc R U . . .
C50 C 0.3475(3) -0.0538(2) 0.0625(2) 0.0511(10) Uani 1 1 d . . . . .
H50A H 0.404308 -0.077380 0.096134 0.077 Uiso 1 1 calc R U . . .
H50B H 0.344573 -0.064491 0.010486 0.077 Uiso 1 1 calc R U . . .
H50C H 0.281270 -0.075941 0.064640 0.077 Uiso 1 1 calc R U . . .
C51 C 0.4965(2) 0.09165(19) 0.08466(18) 0.0366(7) Uani 1 1 d . . . . .
H51A H 0.514999 0.147605 0.103867 0.055 Uiso 1 1 calc R U . . .
H51B H 0.488049 0.082831 0.031267 0.055 Uiso 1 1 calc R U . . .
H51C H 0.551882 0.064021 0.114089 0.055 Uiso 1 1 calc R U . . .
C52 C 0.4384(3) 0.06254(19) 0.38170(18) 0.0350(7) Uani 1 1 d . . . . .
H52 H 0.467723 0.018869 0.368839 0.042 Uiso 1 1 calc R U . . .
C53 C 0.3319(2) 0.06034(18) 0.35235(17) 0.0325(7) Uani 1 1 d . . . . .
H53 H 0.288541 0.015447 0.319456 0.039 Uiso 1 1 calc R U . . .
C54 C 0.2882(2) 0.1232(2) 0.37060(17) 0.0351(8) Uani 1 1 d . . . . .
H54 H 0.214740 0.121945 0.350228 0.042 Uiso 1 1 calc R U . . .
C55 C 0.3525(3) 0.1885(2) 0.41915(17) 0.0394(8) Uani 1 1 d . . . . .
H55 H 0.323181 0.231944 0.432469 0.047 Uiso 1 1 calc R U . . .
C56 C 0.4591(3) 0.1898(2) 0.44787(18) 0.0414(8) Uani 1 1 d . . . . .
H56 H 0.502961 0.234536 0.480783 0.050 Uiso 1 1 calc R U . . .
C57 C 0.5029(3) 0.1268(2) 0.42927(18) 0.0388(8) Uani 1 1 d . . . . .
H57 H 0.576341 0.127908 0.449051 0.047 Uiso 1 1 calc R U . . .
H48A H 0.433(3) 0.055(2) 0.226(2) 0.048(10) Uiso 1 1 d . . . . .
H48B H 0.320(3) 0.050(2) 0.1955(19) 0.047(10) Uiso 1 1 d . . . . .
C17A C 0.8962(7) 0.3865(6) 0.2797(3) 0.0485(10) Uani 0.319(3) 1 d D . P A 1
H17A H 0.966354 0.407921 0.284275 0.073 Uiso 0.319(3) 1 calc R U P A 1
H17B H 0.875950 0.418120 0.316072 0.073 Uiso 0.319(3) 1 calc R U P A 1
H17C H 0.895645 0.332704 0.290363 0.073 Uiso 0.319(3) 1 calc R U P A 1
C18A C 0.8134(8) 0.4736(3) 0.1875(6) 0.0485(10) Uani 0.319(3) 1 d D . P A 1
H18A H 0.882278 0.498906 0.192792 0.073 Uiso 0.319(3) 1 calc R U P A 1
H18B H 0.762793 0.476277 0.136912 0.073 Uiso 0.319(3) 1 calc R U P A 1
H18C H 0.791939 0.500413 0.225856 0.073 Uiso 0.319(3) 1 calc R U P A 1
C19A C 0.8607(8) 0.3487(5) 0.1426(5) 0.0485(10) Uani 0.319(3) 1 d D . P A 1
H19A H 0.931655 0.374107 0.153486 0.073 Uiso 0.319(3) 1 calc R U P A 1
H19B H 0.861616 0.293339 0.147579 0.073 Uiso 0.319(3) 1 calc R U P A 1
H19C H 0.815901 0.353603 0.090845 0.073 Uiso 0.319(3) 1 calc R U P A 1
C21 C -0.0401(3) 0.3595(3) 0.0055(3) 0.0625(16) Uani 0.793(3) 1 d D . P B 1
H21A H -0.050698 0.316405 0.032221 0.094 Uiso 0.793(3) 1 calc R U P B 1
H21B H -0.012212 0.407821 0.041628 0.094 Uiso 0.793(3) 1 calc R U P B 1
H21C H -0.106850 0.365345 -0.033307 0.094 Uiso 0.793(3) 1 calc R U P B 1
C22 C -0.0105(4) 0.2685(3) -0.0905(3) 0.0701(18) Uani 0.793(3) 1 d D . P B 1
H22A H 0.038126 0.256626 -0.115037 0.105 Uiso 0.793(3) 1 calc R U P B 1
H22B H -0.023478 0.224756 -0.065243 0.105 Uiso 0.793(3) 1 calc R U P B 1
H22C H -0.076347 0.276904 -0.128664 0.105 Uiso 0.793(3) 1 calc R U P B 1
C23 C 0.0518(3) 0.4096(3) -0.0733(3) 0.0555(15) Uani 0.793(3) 1 d D . P B 1
H23A H 0.101074 0.399116 -0.097671 0.083 Uiso 0.793(3) 1 calc R U P B 1
H23B H -0.015175 0.415380 -0.111802 0.083 Uiso 0.793(3) 1 calc R U P B 1
H23C H 0.079463 0.457856 -0.036867 0.083 Uiso 0.793(3) 1 calc R U P B 1
C17 C 0.8911(6) 0.4082(4) 0.2826(2) 0.0485(10) Uani 0.478(3) 1 d D . P A 2
H17D H 0.961027 0.429134 0.286273 0.073 Uiso 0.478(3) 1 calc R U P A 2
H17E H 0.864064 0.447342 0.308090 0.073 Uiso 0.478(3) 1 calc R U P A 2
H17F H 0.894401 0.361187 0.306798 0.073 Uiso 0.478(3) 1 calc R U P A 2
C18 C 0.8278(6) 0.4588(3) 0.1592(4) 0.0485(10) Uani 0.478(3) 1 d D . P A 2
H18D H 0.901253 0.475510 0.168514 0.073 Uiso 0.478(3) 1 calc R U P A 2
H18E H 0.788298 0.444812 0.104602 0.073 Uiso 0.478(3) 1 calc R U P A 2
H18F H 0.799797 0.501425 0.179415 0.073 Uiso 0.478(3) 1 calc R U P A 2
C19 C 0.8585(6) 0.3207(4) 0.1625(4) 0.0485(10) Uani 0.478(3) 1 d D . P A 2
H19D H 0.929707 0.338165 0.166592 0.073 Uiso 0.478(3) 1 calc R U P A 2
H19E H 0.857998 0.275623 0.188999 0.073 Uiso 0.478(3) 1 calc R U P A 2
H19F H 0.813130 0.305915 0.108974 0.073 Uiso 0.478(3) 1 calc R U P A 2
C21A C 0.0052(19) 0.4021(13) 0.0165(12) 0.0701(18) Uani 0.140(3) 1 d D . P B 2
H21D H 0.003052 0.380861 0.061422 0.105 Uiso 0.140(3) 1 calc R U P B 2
H21E H 0.056353 0.449675 0.032372 0.105 Uiso 0.140(3) 1 calc R U P B 2
H21F H -0.063731 0.414372 -0.013000 0.105 Uiso 0.140(3) 1 calc R U P B 2
C22A C -0.0465(15) 0.2699(9) -0.0584(14) 0.0701(18) Uani 0.140(3) 1 d D . P B 2
H22D H -0.049162 0.247252 -0.014359 0.105 Uiso 0.140(3) 1 calc R U P B 2
H22E H -0.114477 0.284683 -0.086535 0.105 Uiso 0.140(3) 1 calc R U P B 2
H22F H -0.029037 0.231554 -0.091404 0.105 Uiso 0.140(3) 1 calc R U P B 2
C23A C 0.039(2) 0.3763(15) -0.1013(9) 0.0701(18) Uani 0.140(3) 1 d D . P B 2
H23D H 0.092336 0.422786 -0.085106 0.105 Uiso 0.140(3) 1 calc R U P B 2
H23E H 0.056430 0.337572 -0.134120 0.105 Uiso 0.140(3) 1 calc R U P B 2
H23F H -0.029010 0.390702 -0.129251 0.105 Uiso 0.140(3) 1 calc R U P B 2
C17B C 0.8827(10) 0.4404(7) 0.2740(4) 0.0485(10) Uani 0.203(3) 1 d D . P A 3
H17G H 0.951981 0.458665 0.274710 0.073 Uiso 0.203(3) 1 calc R U P A 3
H17H H 0.847432 0.485338 0.279404 0.073 Uiso 0.203(3) 1 calc R U P A 3
H17I H 0.889653 0.410991 0.316038 0.073 Uiso 0.203(3) 1 calc R U P A 3
C18B C 0.8114(12) 0.4350(7) 0.1338(6) 0.0485(10) Uani 0.203(3) 1 d D . P A 3
H18G H 0.881770 0.456643 0.138855 0.073 Uiso 0.203(3) 1 calc R U P A 3
H18H H 0.776929 0.400806 0.085004 0.073 Uiso 0.203(3) 1 calc R U P A 3
H18I H 0.771201 0.477504 0.136225 0.073 Uiso 0.203(3) 1 calc R U P A 3
C19B C 0.8780(11) 0.3194(6) 0.1904(8) 0.0485(10) Uani 0.203(3) 1 d D . P A 3
H19G H 0.949081 0.340070 0.196333 0.073 Uiso 0.203(3) 1 calc R U P A 3
H19H H 0.880667 0.286678 0.229477 0.073 Uiso 0.203(3) 1 calc R U P A 3
H19I H 0.842203 0.288150 0.140211 0.073 Uiso 0.203(3) 1 calc R U P A 3
C21B C -0.0564(18) 0.296(2) -0.023(2) 0.0555(15) Uani 0.067(3) 1 d D . P B 3
H21G H -0.053725 0.240333 -0.031801 0.083 Uiso 0.067(3) 1 calc R U P B 3
H21H H -0.053784 0.310814 0.028811 0.083 Uiso 0.067(3) 1 calc R U P B 3
H21I H -0.121217 0.308389 -0.059262 0.083 Uiso 0.067(3) 1 calc R U P B 3
C22B C 0.028(3) 0.321(3) -0.1135(7) 0.0625(16) Uani 0.067(3) 1 d D . P B 3
H22G H 0.031759 0.265374 -0.123619 0.094 Uiso 0.067(3) 1 calc R U P B 3
H22H H -0.038366 0.332667 -0.148219 0.094 Uiso 0.067(3) 1 calc R U P B 3
H22I H 0.085684 0.351651 -0.120934 0.094 Uiso 0.067(3) 1 calc R U P B 3
C23B C 0.031(3) 0.4288(6) -0.018(2) 0.0701(18) Uani 0.067(3) 1 d D . P B 3
H23G H 0.089828 0.459052 -0.023343 0.105 Uiso 0.067(3) 1 calc R U P B 3
H23H H -0.034583 0.440385 -0.054157 0.105 Uiso 0.067(3) 1 calc R U P B 3
H23I H 0.032850 0.442809 0.033915 0.105 Uiso 0.067(3) 1 calc R U P B 3
F1 F -0.09357(17) 0.45616(12) 0.58230(15) 0.0681(7) Uani 1 1 d . . . . .
F2 F 0.53712(16) 0.50664(12) 0.74448(13) 0.0589(6) Uani 1 1 d . . . . .
F3 F 0.50167(17) 0.40860(13) 0.61421(13) 0.0575(6) Uani 1 1 d . . . . .
F4 F 0.35948(15) 0.28315(10) 0.57045(10) 0.0398(4) Uani 1 1 d . . . . .
F5 F 0.37027(12) 0.15004(10) 0.64164(9) 0.0321(4) Uani 1 1 d . . . . .
F6 F 0.35272(14) 0.02849(10) 0.53875(10) 0.0378(4) Uani 1 1 d . . . . .
F7 F 0.16754(15) -0.02448(10) 0.42317(11) 0.0412(5) Uani 1 1 d . . . . .
F8 F 0.00107(14) 0.05295(11) 0.40876(10) 0.0435(5) Uani 1 1 d . . . . .
F9 F 0.01884(13) 0.17787(10) 0.50415(10) 0.0367(4) Uani 1 1 d . . . . .
F10 F 0.14705(15) 0.32043(11) 0.52244(10) 0.0419(5) Uani 1 1 d . . . . .
F11 F 0.00889(19) 0.41861(12) 0.48764(13) 0.0642(6) Uani 1 1 d . . . . .
F12 F -0.05932(17) 0.38625(13) 0.70717(14) 0.0630(6) Uani 1 1 d . . . . .
F13 F 0.07337(15) 0.28474(11) 0.74050(11) 0.0436(5) Uani 1 1 d . . . . .
F14 F 0.02706(14) 0.14169(11) 0.64445(10) 0.0401(4) Uani 1 1 d . . . . .
F15 F 0.01126(17) 0.03753(12) 0.73251(12) 0.0535(6) Uani 1 1 d . . . . .
F16 F 0.18268(19) 0.01321(11) 0.84852(11) 0.0551(6) Uani 1 1 d . . . . .
F17 F 0.37114(17) 0.09872(11) 0.87513(10) 0.0490(5) Uani 1 1 d . . . . .
F18 F 0.38830(14) 0.20741(11) 0.79126(10) 0.0379(4) Uani 1 1 d . . . . .
F19 F 0.28661(14) 0.34501(11) 0.79172(10) 0.0387(4) Uani 1 1 d . . . . .
F20 F 0.42996(16) 0.47010(12) 0.83399(11) 0.0528(5) Uani 1 1 d . . . . .
C58 C 0.2079(2) 0.18258(17) 0.71401(16) 0.0278(6) Uani 1 1 d . . . . .
C59 C 0.2921(2) 0.16797(17) 0.77408(17) 0.0305(7) Uani 1 1 d . . . . .
C60 C 0.2846(3) 0.11098(19) 0.81917(17) 0.0377(8) Uani 1 1 d . . . . .
C61 C 0.1901(3) 0.06835(18) 0.80496(19) 0.0400(8) Uani 1 1 d . . . . .
C62 C 0.1040(3) 0.08020(19) 0.74654(18) 0.0374(8) Uani 1 1 d . . . . .
C63 C 0.1147(3) 0.13518(18) 0.70267(17) 0.0323(7) Uani 1 1 d . . . . .
C64 C 0.3143(2) 0.30632(16) 0.67883(16) 0.0262(6) Uani 1 1 d . . . . .
C65 C 0.3389(2) 0.35794(18) 0.74583(17) 0.0313(7) Uani 1 1 d . . . . .
C66 C 0.4129(3) 0.42352(19) 0.76879(18) 0.0372(8) Uani 1 1 d . . . . .
C67 C 0.4676(3) 0.44157(19) 0.7247(2) 0.0404(8) Uani 1 1 d . . . . .
C68 C 0.4486(3) 0.39225(19) 0.6588(2) 0.0392(8) Uani 1 1 d . . . . .
C69 C 0.3739(2) 0.32668(18) 0.63739(17) 0.0314(7) Uani 1 1 d . . . . .
C70 C 0.1971(2) 0.17289(16) 0.57898(15) 0.0228(6) Uani 1 1 d . . . . .
C71 C 0.2769(2) 0.12961(16) 0.58268(15) 0.0245(6) Uani 1 1 d . . . . .
C72 C 0.2695(2) 0.06566(17) 0.53183(16) 0.0268(6) Uani 1 1 d . . . . .
C73 C 0.1768(2) 0.03866(16) 0.47299(16) 0.0281(6) Uani 1 1 d . . . . .
C74 C 0.0936(2) 0.07804(17) 0.46568(16) 0.0289(7) Uani 1 1 d . . . . .
C75 C 0.1058(2) 0.14360(17) 0.51708(16) 0.0271(6) Uani 1 1 d . . . . .
C76 C 0.1169(2) 0.29521(17) 0.63219(17) 0.0285(7) Uani 1 1 d . . . . .
C77 C 0.0614(2) 0.31603(18) 0.67694(19) 0.0345(7) Uani 1 1 d . . . . .
C78 C -0.0081(3) 0.3692(2) 0.6609(2) 0.0428(9) Uani 1 1 d . . . . .
C79 C -0.0250(3) 0.40447(19) 0.5983(2) 0.0471(9) Uani 1 1 d . . . . .
C80 C 0.0266(3) 0.38646(19) 0.5510(2) 0.0432(9) Uani 1 1 d . . . . .
C81 C 0.0962(3) 0.33418(18) 0.56971(18) 0.0346(7) Uani 1 1 d . . . . .
B1 B 0.2101(3) 0.23941(19) 0.65107(18) 0.0257(7) Uani 1 1 d . . . . .
C82 C 0.7489(4) 0.4077(3) 0.8103(3) 0.0695(13) Uani 1 1 d . . . . .
H82 H 0.784123 0.422953 0.778565 0.083 Uiso 1 1 calc R U . . .
C83 C 0.7499(4) 0.4599(3) 0.8692(3) 0.0803(16) Uani 1 1 d . . . . .
H83 H 0.785552 0.511530 0.878212 0.096 Uiso 1 1 calc R U . . .
C84 C 0.7000(4) 0.4381(3) 0.9151(3) 0.0838(17) Uani 1 1 d . . . . .
H84 H 0.700804 0.474574 0.955838 0.101 Uiso 1 1 calc R U . . .
C85 C 0.6492(4) 0.3646(4) 0.9028(4) 0.098(2) Uani 1 1 d . . . . .
H85 H 0.615650 0.348932 0.935370 0.118 Uiso 1 1 calc R U . . .
C86 C 0.6468(4) 0.3135(3) 0.8430(4) 0.098(2) Uani 1 1 d . . . . .
H86 H 0.609115 0.262463 0.833013 0.118 Uiso 1 1 calc R U . . .
C87 C 0.6975(4) 0.3342(3) 0.7974(3) 0.0713(13) Uani 1 1 d . . . . .
H87 H 0.696854 0.297457 0.756840 0.086 Uiso 1 1 calc R U . . .
C88 C 0.6250(4) 0.1318(2) 0.7251(3) 0.0589(11) Uani 1 1 d . . . . .
H88 H 0.566556 0.122002 0.739063 0.071 Uiso 1 1 calc R U . . .
C89 C 0.7237(5) 0.1267(2) 0.7748(3) 0.0702(14) Uani 1 1 d . . . . .
H89 H 0.733375 0.113347 0.823491 0.084 Uiso 1 1 calc R U . . .
C90 C 0.8094(4) 0.1410(2) 0.7544(3) 0.0642(12) Uani 1 1 d . . . . .
H90 H 0.877184 0.136651 0.788605 0.077 Uiso 1 1 calc R U . . .
C91 C 0.7954(3) 0.1614(2) 0.6850(2) 0.0578(11) Uani 1 1 d . . . . .
H91 H 0.853277 0.172588 0.670693 0.069 Uiso 1 1 calc R U . . .
C92 C 0.6966(3) 0.1654(3) 0.6363(2) 0.0614(11) Uani 1 1 d . . . . .
H92 H 0.686413 0.178539 0.587479 0.074 Uiso 1 1 calc R U . . .
C93 C 0.6125(3) 0.1511(2) 0.6558(2) 0.0585(11) Uani 1 1 d . . . . .
H93 H 0.544904 0.154691 0.620858 0.070 Uiso 1 1 calc R U . . .

loop_
_atom_site_aniso_label
_atom_site_aniso_U_11
_atom_site_aniso_U_22
_atom_site_aniso_U_33
_atom_site_aniso_U_23
_atom_site_aniso_U_13
_atom_site_aniso_U_12
U1 0.02007(5) 0.02218(6) 0.01782(5) 0.00485(4) 0.00802(4) 0.00230(4)
Si1 0.0364(5) 0.0324(5) 0.0301(5) 0.0000(4) 0.0179(4) -0.0002(4)
O1 0.0161(9) 0.0263(10) 0.0195(9) 0.0087(8) 0.0073(8) 0.0017(7)
N1 0.0208(11) 0.0204(11) 0.0217(12) 0.0069(10) 0.0068(10) 0.0028(9)
N2 0.0195(11) 0.0243(12) 0.0202(12) 0.0053(10) 0.0105(9) 0.0026(9)
C1 0.0285(15) 0.0236(15) 0.0323(16) 0.0072(13) 0.0168(13) -0.0005(12)
C2 0.0251(15) 0.0245(15) 0.0397(18) 0.0072(13) 0.0152(13) 0.0021(12)
C3 0.0203(14) 0.0277(15) 0.0337(17) 0.0070(13) 0.0071(13) 0.0022(12)
C4 0.0198(13) 0.0174(13) 0.0271(15) 0.0029(11) 0.0083(12) 0.0027(11)
C5 0.0237(14) 0.0219(14) 0.0171(13) 0.0035(11) 0.0076(11) 0.0021(11)
C6 0.0196(13) 0.0306(15) 0.0258(15) 0.0059(12) 0.0101(12) 0.0036(12)
C7 0.0265(15) 0.0325(16) 0.0234(15) 0.0086(13) 0.0064(12) 0.0068(12)
C8 0.0292(15) 0.0294(15) 0.0196(14) 0.0089(12) 0.0078(12) 0.0026(12)
C9 0.0236(14) 0.0237(14) 0.0201(14) 0.0042(11) 0.0107(11) -0.0008(11)
C10 0.0247(14) 0.0185(13) 0.0247(15) 0.0017(11) 0.0119(12) 0.0003(11)
C11 0.0176(13) 0.0171(13) 0.0239(14) 0.0013(11) 0.0092(11) 0.0001(10)
C12 0.0176(13) 0.0215(14) 0.0185(13) 0.0030(11) 0.0041(11) 0.0026(11)
C13 0.0246(14) 0.0207(14) 0.0187(14) 0.0026(11) 0.0068(11) -0.0004(11)
C14 0.0315(16) 0.0338(17) 0.0304(17) 0.0134(14) 0.0128(14) 0.0005(13)
C15 0.0377(17) 0.0369(18) 0.0275(16) -0.0019(14) 0.0160(14) -0.0020(14)
C16 0.0232(16) 0.048(2) 0.055(2) 0.0167(18) 0.0144(16) -0.0042(14)
C20 0.0265(16) 0.054(2) 0.0329(18) 0.0201(16) 0.0050(14) 0.0051(15)
C24 0.0174(13) 0.0258(14) 0.0202(14) 0.0074(11) 0.0084(11) 0.0060(11)
C25 0.0218(14) 0.0268(15) 0.0257(15) 0.0079(12) 0.0089(12) 0.0033(11)
C26 0.0262(15) 0.0347(17) 0.0402(18) 0.0087(15) 0.0177(14) 0.0008(13)
C27 0.0307(16) 0.0464(19) 0.0404(19) 0.0178(16) 0.0244(15) 0.0109(14)
C28 0.0361(17) 0.0405(18) 0.0269(16) 0.0042(14) 0.0170(14) 0.0116(14)
C29 0.0216(14) 0.0303(16) 0.0252(15) 0.0053(12) 0.0078(12) 0.0052(12)
C30 0.0350(17) 0.0345(18) 0.0432(19) -0.0092(15) 0.0209(15) -0.0045(14)
C31 0.111(4) 0.036(2) 0.044(2) -0.0030(19) 0.000(2) -0.009(2)
C32 0.098(4) 0.046(2) 0.056(3) 0.015(2) 0.017(3) -0.023(2)
C33 0.0326(16) 0.0319(17) 0.0315(17) 0.0022(14) 0.0129(14) -0.0058(13)
C34 0.0387(18) 0.0345(18) 0.045(2) 0.0003(15) 0.0209(16) -0.0027(14)
C35 0.050(2) 0.047(2) 0.039(2) 0.0004(17) -0.0012(17) -0.0075(18)
C36 0.0175(13) 0.0270(15) 0.0244(15) 0.0072(12) 0.0061(11) -0.0005(11)
C37 0.0219(15) 0.0506(15) 0.0351(18) -0.0064(14) 0.0039(13) 0.0044(12)
C38 0.0314(18) 0.066(2) 0.0276(18) -0.0109(17) 0.0040(14) -0.0062(17)
C39 0.0260(16) 0.065(2) 0.0301(18) 0.0131(17) 0.0011(14) -0.0014(16)
C40 0.0237(15) 0.0422(19) 0.0384(19) 0.0191(16) 0.0065(14) 0.0048(14)
C41 0.0179(13) 0.0299(15) 0.0278(15) 0.0101(13) 0.0078(12) 0.0005(11)
C42 0.0241(15) 0.0311(16) 0.0355(17) 0.0104(14) 0.0130(13) 0.0087(12)
C43 0.0381(18) 0.0283(17) 0.055(2) 0.0101(15) 0.0244(16) 0.0093(14)
C44 0.0396(18) 0.0382(19) 0.050(2) 0.0096(16) 0.0291(17) 0.0092(15)
C45 0.055(2) 0.0559(17) 0.058(2) -0.0218(15) -0.0011(16) 0.0207(14)
C46 0.116(3) 0.0656(19) 0.069(3) 0.020(2) 0.042(3) 0.047(2)
C47 0.131(4) 0.045(2) 0.122(3) -0.032(2) 0.083(3) -0.015(2)
C48 0.0270(16) 0.0311(16) 0.0276(16) 0.0060(13) 0.0137(13) 0.0015(13)
C49 0.0413(19) 0.046(2) 0.0242(16) -0.0054(14) 0.0133(14) -0.0004(15)
C50 0.066(3) 0.039(2) 0.053(2) -0.0043(18) 0.033(2) -0.0010(18)
C51 0.0388(18) 0.0418(19) 0.0332(18) 0.0038(15) 0.0193(15) 0.0045(15)
C52 0.0454(19) 0.0359(18) 0.0331(18) 0.0124(15) 0.0216(15) 0.0145(15)
C53 0.0412(18) 0.0308(16) 0.0252(16) 0.0072(13) 0.0136(14) -0.0038(14)
C54 0.0330(17) 0.055(2) 0.0260(16) 0.0194(15) 0.0161(14) 0.0111(15)
C55 0.069(2) 0.0382(19) 0.0242(16) 0.0139(14) 0.0256(17) 0.0244(17)
C56 0.057(2) 0.0349(18) 0.0227(16) 0.0022(14) 0.0090(16) -0.0113(16)
C57 0.0302(17) 0.059(2) 0.0292(17) 0.0158(16) 0.0116(14) 0.0057(16)
C17A 0.0300(15) 0.055(2) 0.063(2) 0.0164(19) 0.0223(16) -0.0134(16)
C18A 0.0300(15) 0.055(2) 0.063(2) 0.0164(19) 0.0223(16) -0.0134(16)
C19A 0.0300(15) 0.055(2) 0.063(2) 0.0164(19) 0.0223(16) -0.0134(16)
C21 0.036(3) 0.115(5) 0.053(3) 0.046(3) 0.019(2) 0.040(3)
C22 0.043(3) 0.082(4) 0.057(4) 0.002(3) -0.014(2) 0.013(3)
C23 0.032(2) 0.077(4) 0.058(3) 0.049(3) 0.005(2) 0.011(2)
C17 0.0300(15) 0.055(2) 0.063(2) 0.0164(19) 0.0223(16) -0.0134(16)
C18 0.0300(15) 0.055(2) 0.063(2) 0.0164(19) 0.0223(16) -0.0134(16)
C19 0.0300(15) 0.055(2) 0.063(2) 0.0164(19) 0.0223(16) -0.0134(16)
C21A 0.043(3) 0.082(4) 0.057(4) 0.002(3) -0.014(2) 0.013(3)
C22A 0.043(3) 0.082(4) 0.057(4) 0.002(3) -0.014(2) 0.013(3)
C23A 0.043(3) 0.082(4) 0.057(4) 0.002(3) -0.014(2) 0.013(3)
C17B 0.0300(15) 0.055(2) 0.063(2) 0.0164(19) 0.0223(16) -0.0134(16)
C18B 0.0300(15) 0.055(2) 0.063(2) 0.0164(19) 0.0223(16) -0.0134(16)
C19B 0.0300(15) 0.055(2) 0.063(2) 0.0164(19) 0.0223(16) -0.0134(16)
C21B 0.032(2) 0.077(4) 0.058(3) 0.049(3) 0.005(2) 0.011(2)
C22B 0.036(3) 0.115(5) 0.053(3) 0.046(3) 0.019(2) 0.040(3)
C23B 0.043(3) 0.082(4) 0.057(4) 0.002(3) -0.014(2) 0.013(3)
F1 0.0485(13) 0.0387(12) 0.107(2) 0.0070(12) 0.0146(13) 0.0225(10)
F2 0.0457(12) 0.0402(12) 0.0724(16) -0.0012(11) 0.0086(11) -0.0140(10)
F3 0.0565(13) 0.0573(13) 0.0654(15) 0.0130(11) 0.0342(12) -0.0088(11)
F4 0.0524(11) 0.0394(10) 0.0319(10) -0.0010(8) 0.0249(9) -0.0024(9)
F5 0.0259(9) 0.0404(10) 0.0260(9) 0.0002(8) 0.0052(7) 0.0083(7)
F6 0.0375(10) 0.0400(10) 0.0405(11) 0.0042(9) 0.0176(8) 0.0180(8)
F7 0.0480(11) 0.0309(10) 0.0415(11) -0.0119(8) 0.0187(9) 0.0031(8)
F8 0.0337(10) 0.0447(11) 0.0353(10) -0.0130(9) -0.0006(8) 0.0018(8)
F9 0.0257(9) 0.0389(10) 0.0363(10) -0.0052(8) 0.0021(8) 0.0111(8)
F10 0.0590(12) 0.0394(11) 0.0316(10) 0.0106(8) 0.0190(9) 0.0140(9)
F11 0.0790(16) 0.0415(12) 0.0638(15) 0.0222(11) 0.0094(12) 0.0235(11)
F12 0.0509(13) 0.0574(14) 0.0911(18) -0.0072(13) 0.0415(13) 0.0166(11)
F13 0.0475(11) 0.0509(12) 0.0413(11) 0.0016(9) 0.0272(9) 0.0124(9)
F14 0.0348(10) 0.0432(11) 0.0391(11) 0.0031(9) 0.0131(9) -0.0032(8)
F15 0.0654(14) 0.0513(12) 0.0458(12) 0.0021(10) 0.0315(11) -0.0172(11)
F16 0.0988(17) 0.0350(11) 0.0353(11) 0.0080(9) 0.0310(12) 0.0015(11)
F17 0.0712(14) 0.0436(11) 0.0297(10) 0.0079(9) 0.0118(10) 0.0219(10)
F18 0.0381(10) 0.0453(11) 0.0269(9) 0.0067(8) 0.0064(8) 0.0120(9)
F19 0.0448(11) 0.0424(11) 0.0279(9) -0.0061(8) 0.0159(8) 0.0053(9)
F20 0.0533(13) 0.0425(12) 0.0433(12) -0.0189(10) 0.0044(10) -0.0004(10)
C58 0.0386(17) 0.0252(15) 0.0220(15) -0.0004(12) 0.0149(13) 0.0059(13)
C59 0.0391(18) 0.0283(16) 0.0246(15) -0.0021(13) 0.0140(14) 0.0065(13)
C60 0.059(2) 0.0347(18) 0.0194(15) 0.0011(13) 0.0124(15) 0.0210(16)
C61 0.070(2) 0.0244(16) 0.0330(18) -0.0001(14) 0.0306(18) 0.0016(16)
C62 0.050(2) 0.0339(18) 0.0294(17) -0.0030(14) 0.0209(16) -0.0006(15)
C63 0.0462(19) 0.0278(16) 0.0286(16) 0.0013(13) 0.0219(15) 0.0040(14)
C64 0.0283(15) 0.0261(15) 0.0230(15) 0.0024(12) 0.0084(12) 0.0053(12)
C65 0.0305(16) 0.0314(16) 0.0278(16) -0.0001(13) 0.0073(13) 0.0049(13)
C66 0.0357(18) 0.0347(18) 0.0306(17) -0.0042(14) 0.0022(14) 0.0059(14)
C67 0.0339(18) 0.0298(17) 0.044(2) 0.0013(15) 0.0022(15) -0.0044(14)
C68 0.0360(18) 0.0383(19) 0.046(2) 0.0111(16) 0.0181(16) 0.0021(15)
C69 0.0354(17) 0.0305(16) 0.0260(16) 0.0027(13) 0.0098(13) 0.0035(13)
C70 0.0259(14) 0.0232(14) 0.0200(14) 0.0044(11) 0.0089(12) 0.0044(11)
C71 0.0251(14) 0.0278(15) 0.0192(14) 0.0056(12) 0.0066(12) 0.0022(12)
C72 0.0313(16) 0.0262(15) 0.0284(16) 0.0076(13) 0.0159(13) 0.0079(12)
C73 0.0398(17) 0.0213(14) 0.0263(16) -0.0007(12) 0.0177(14) 0.0021(13)
C74 0.0286(15) 0.0293(16) 0.0235(15) -0.0009(12) 0.0060(13) -0.0002(12)
C75 0.0269(15) 0.0281(15) 0.0265(15) 0.0038(13) 0.0100(12) 0.0049(12)
C76 0.0261(15) 0.0247(15) 0.0286(16) -0.0053(13) 0.0066(13) 0.0007(12)
C77 0.0320(17) 0.0307(17) 0.0380(18) -0.0032(14) 0.0127(14) 0.0021(13)
C78 0.0322(17) 0.0332(18) 0.061(2) -0.0096(17) 0.0204(17) 0.0048(14)
C79 0.0338(18) 0.0283(18) 0.068(3) -0.0017(18) 0.0068(18) 0.0098(15)
C80 0.046(2) 0.0254(17) 0.048(2) 0.0067(16) 0.0045(17) 0.0062(15)
C81 0.0387(18) 0.0256(16) 0.0339(18) -0.0012(14) 0.0090(15) 0.0029(13)
B1 0.0262(17) 0.0283(17) 0.0214(16) 0.0015(14) 0.0082(14) 0.0042(14)
C82 0.073(3) 0.054(3) 0.071(3) 0.019(2) 0.009(2) 0.019(2)
C83 0.085(4) 0.052(3) 0.078(4) 0.010(3) -0.004(3) 0.025(3)
C84 0.061(3) 0.085(4) 0.093(4) -0.016(3) 0.016(3) 0.036(3)
C85 0.072(3) 0.100(4) 0.137(5) -0.024(4) 0.071(4) 0.002(3)
C86 0.079(4) 0.076(4) 0.142(5) -0.026(4) 0.063(4) -0.016(3)
C87 0.072(3) 0.054(3) 0.082(3) -0.010(2) 0.027(3) 0.011(2)
C88 0.065(3) 0.042(2) 0.076(3) -0.001(2) 0.040(3) -0.003(2)
C89 0.121(4) 0.043(2) 0.055(3) 0.012(2) 0.042(3) 0.011(3)
C90 0.067(3) 0.044(2) 0.065(3) -0.005(2) 0.007(2) 0.014(2)
C91 0.048(2) 0.067(3) 0.055(3) -0.010(2) 0.024(2) 0.000(2)
C92 0.053(2) 0.088(3) 0.040(2) 0.005(2) 0.0183(19) -0.002(2)
C93 0.049(2) 0.064(3) 0.059(3) 0.005(2) 0.021(2) 0.000(2)

loop_
_atom_type_symbol
_atom_type_description
_atom_type_scat_dispersion_real
_atom_type_scat_dispersion_imag
_atom_type_scat_source
C C 0.0033 0.0016 'International Tables Vol C Tables 4.2.6.8 and 6.1.1.4'
H H 0.0000 0.0000 'International Tables Vol C Tables 4.2.6.8 and 6.1.1.4'
B B 0.0013 0.0007 'International Tables Vol C Tables 4.2.6.8 and 6.1.1.4'
F F 0.0171 0.0103 'International Tables Vol C Tables 4.2.6.8 and 6.1.1.4'
N N 0.0061 0.0033 'International Tables Vol C Tables 4.2.6.8 and 6.1.1.4'
O O 0.0106 0.0060 'International Tables Vol C Tables 4.2.6.8 and 6.1.1.4'
Si Si 0.0817 0.0704 'International Tables Vol C Tables 4.2.6.8 and 6.1.1.4'
U U -9.6767 9.6646 'International Tables Vol C Tables 4.2.6.8 and 6.1.1.4'

loop_
_geom_angle_atom_site_label_1
_geom_angle_atom_site_label_2
_geom_angle_atom_site_label_3
_geom_angle
_geom_angle_site_symmetry_1
_geom_angle_site_symmetry_3
_geom_angle_publ_flag
O1 U1 C52 155.56(7) . . ?
O1 U1 C53 158.07(7) . . ?
O1 U1 C54 156.41(7) . . ?
O1 U1 C55 152.55(7) . . ?
O1 U1 C56 150.43(7) . . ?
O1 U1 C57 151.55(7) . . ?
N1 U1 O1 64.90(7) . . ?
N1 U1 C48 99.77(9) . . ?
N1 U1 C52 102.83(8) . . ?
N1 U1 C53 127.47(8) . . ?
N1 U1 C54 137.15(8) . . ?
N1 U1 C55 116.52(9) . . ?
N1 U1 C56 92.99(9) . . ?
N1 U1 C57 86.88(8) . . ?
N2 U1 O1 64.51(7) . . ?
N2 U1 N1 124.29(8) . . ?
N2 U1 C48 99.58(10) . . ?
N2 U1 C52 132.72(8) . . ?
N2 U1 C53 108.07(8) . . ?
N2 U1 C54 92.01(8) . . ?
N2 U1 C55 98.66(9) . . ?
N2 U1 C56 122.29(9) . . ?
N2 U1 C57 142.32(8) . . ?
C48 U1 O1 87.22(9) . . ?
C48 U1 C52 73.68(10) . . ?
C48 U1 C53 73.35(9) . . ?
C48 U1 C54 94.95(10) . . ?
C48 U1 C55 118.07(10) . . ?
C48 U1 C56 117.09(10) . . ?
C48 U1 C57 94.45(10) . . ?
C53 U1 C52 24.67(8) . . ?
C53 U1 C57 43.73(8) . . ?
C54 U1 C52 44.03(8) . . ?
C54 U1 C53 25.26(8) . . ?
C54 U1 C56 44.97(9) . . ?
C54 U1 C57 51.82(8) . . ?
C55 U1 C52 51.33(8) . . ?
C55 U1 C53 44.72(9) . . ?
C55 U1 C54 25.93(9) . . ?
C55 U1 C56 25.46(9) . . ?
C55 U1 C57 44.45(9) . . ?
C56 U1 C52 43.46(8) . . ?
C56 U1 C53 51.43(8) . . ?
C56 U1 C57 24.91(9) . . ?
C57 U1 C52 24.44(8) . . ?
C48 Si1 C50 111.60(16) . . ?
C49 Si1 C48 109.93(15) . . ?
C49 Si1 C50 106.59(17) . . ?
C49 Si1 C51 111.81(15) . . ?
C51 Si1 C48 110.50(14) . . ?
C51 Si1 C50 106.32(16) . . ?
C11 O1 U1 121.16(15) . . ?
C11 O1 C12 116.31(19) . . ?
C12 O1 U1 120.93(14) . . ?
C4 N1 U1 126.57(17) . . ?
C4 N1 C36 115.9(2) . . ?
C36 N1 U1 117.53(16) . . ?
C5 N2 U1 127.85(17) . . ?
C5 N2 C24 120.0(2) . . ?
C24 N2 U1 112.12(16) . . ?
C2 C1 H1 118.7 . . ?
C10 C1 H1 118.7 . . ?
C10 C1 C2 122.6(3) . . ?
C1 C2 C16 121.0(3) . . ?
C3 C2 C1 118.2(3) . . ?
C3 C2 C16 120.8(3) . . ?
C2 C3 H3 119.3 . . ?
C4 C3 C2 121.4(3) . . ?
C4 C3 H3 119.3 . . ?
C3 C4 N1 127.5(2) . . ?
C3 C4 C11 116.9(3) . . ?
C11 C4 N1 115.6(2) . . ?
C6 C5 N2 128.5(2) . . ?
C6 C5 C12 117.2(2) . . ?
C12 C5 N2 114.3(2) . . ?
C5 C6 H6 119.7 . . ?
C5 C6 C7 120.7(3) . . ?
C7 C6 H6 119.7 . . ?
C6 C7 C20 121.0(2) . . ?
C8 C7 C6 118.9(3) . . ?
C8 C7 C20 120.0(2) . . ?
C7 C8 H8 118.8 . . ?
C7 C8 C13 122.3(3) . . ?
C13 C8 H8 118.8 . . ?
C10 C9 C15 108.8(2) . . ?
C13 C9 C10 109.0(2) . . ?
C13 C9 C15 108.6(2) . . ?
C14 C9 C10 110.8(2) . . ?
C14 C9 C13 110.4(2) . . ?
C14 C9 C15 109.2(2) . . ?
C1 C10 C9 123.4(2) . . ?
C11 C10 C1 115.5(3) . . ?
C11 C10 C9 121.1(2) . . ?
C4 C11 O1 111.6(2) . . ?
C10 C11 O1 123.1(2) . . ?
C10 C11 C4 125.4(2) . . ?
C5 C12 O1 111.9(2) . . ?
C13 C12 O1 122.9(2) . . ?
C13 C12 C5 125.2(2) . . ?
C8 C13 C9 122.9(2) . . ?
C12 C13 C8 115.6(2) . . ?
C12 C13 C9 121.4(2) . . ?
C9 C14 H14A 109.5 . . ?
C9 C14 H14B 109.5 . . ?
C9 C14 H14C 109.5 . . ?
H14A C14 H14B 109.5 . . ?
H14A C14 H14C 109.5 . . ?
H14B C14 H14C 109.5 . . ?
C9 C15 H15A 109.5 . . ?
C9 C15 H15B 109.5 . . ?
C9 C15 H15C 109.5 . . ?
H15A C15 H15B 109.5 . . ?
H15A C15 H15C 109.5 . . ?
H15B C15 H15C 109.5 . . ?
C2 C16 C17A 111.0(5) . . ?
C2 C16 C18A 104.8(4) . . ?
C2 C16 C19A 116.1(4) . . ?
C2 C16 C17 111.8(4) . . ?
C2 C16 C18 115.7(3) . . ?
C2 C16 C19 105.2(4) . . ?
C2 C16 C17B 115.5(6) . . ?
C2 C16 C18B 108.3(6) . . ?
C2 C16 C19B 108.9(6) . . ?
C18A C16 C17A 107.5(2) . . ?
C19A C16 C17A 108.4(2) . . ?
C19A C16 C18A 108.6(2) . . ?
C17 C16 C19 107.6(2) . . ?
C18 C16 C17 108.4(2) . . ?
C18 C16 C19 107.7(2) . . ?
C17B C16 C18B 108.1(3) . . ?
C17B C16 C19B 108.2(3) . . ?
C19B C16 C18B 107.6(3) . . ?
C21 C20 C7 112.2(3) . . ?
C21 C20 C22 108.7(2) . . ?
C21 C20 C23 108.7(2) . . ?
C22 C20 C7 107.2(3) . . ?
C23 C20 C7 111.8(3) . . ?
C23 C20 C22 108.3(2) . . ?
C21A C20 C7 101.6(9) . . ?
C22A C20 C7 112.0(9) . . ?
C22A C20 C21A 108.4(3) . . ?
C23A C20 C7 117.2(10) . . ?
C23A C20 C21A 108.5(3) . . ?
C23A C20 C22A 108.6(3) . . ?
C21B C20 C7 111.6(14) . . ?
C21B C20 C22B 108.5(3) . . ?
C22B C20 C7 111.6(14) . . ?
C23B C20 C7 108.1(15) . . ?
C23B C20 C21B 108.5(3) . . ?
C23B C20 C22B 108.5(3) . . ?
C25 C24 N2 120.5(2) . . ?
C29 C24 N2 118.2(2) . . ?
C29 C24 C25 121.1(2) . . ?
C24 C25 C33 122.3(2) . . ?
C26 C25 C24 117.9(3) . . ?
C26 C25 C33 119.9(3) . . ?
C25 C26 H26 119.4 . . ?
C27 C26 C25 121.2(3) . . ?
C27 C26 H26 119.4 . . ?
C26 C27 H27 119.7 . . ?
C26 C27 C28 120.6(3) . . ?
C28 C27 H27 119.7 . . ?
C27 C28 H28 119.9 . . ?
C27 C28 C29 120.2(3) . . ?
C29 C28 H28 119.9 . . ?
C24 C29 C30 122.1(3) . . ?
C28 C29 C24 118.7(3) . . ?
C28 C29 C30 119.1(3) . . ?
C29 C30 H30 107.1 . . ?
C31 C30 C29 115.1(3) . . ?
C31 C30 H30 107.1 . . ?
C32 C30 C29 111.1(3) . . ?
C32 C30 H30 107.1 . . ?
C32 C30 C31 108.9(3) . . ?
C30 C31 H31A 109.5 . . ?
C30 C31 H31B 109.5 . . ?
C30 C31 H31C 109.5 . . ?
H31A C31 H31B 109.5 . . ?
H31A C31 H31C 109.5 . . ?
H31B C31 H31C 109.5 . . ?
C30 C32 H32A 109.5 . . ?
C30 C32 H32B 109.5 . . ?
C30 C32 H32C 109.5 . . ?
H32A C32 H32B 109.5 . . ?
H32A C32 H32C 109.5 . . ?
H32B C32 H32C 109.5 . . ?
C25 C33 H33 107.8 . . ?
C25 C33 C34 112.5(3) . . ?
C25 C33 C35 110.9(3) . . ?
C34 C33 H33 107.8 . . ?
C34 C33 C35 109.8(3) . . ?
C35 C33 H33 107.8 . . ?
C33 C34 H34A 109.5 . . ?
C33 C34 H34B 109.5 . . ?
C33 C34 H34C 109.5 . . ?
H34A C34 H34B 109.5 . . ?
H34A C34 H34C 109.5 . . ?
H34B C34 H34C 109.5 . . ?
C33 C35 H35A 109.5 . . ?
C33 C35 H35B 109.5 . . ?
C33 C35 H35C 109.5 . . ?
H35A C35 H35B 109.5 . . ?
H35A C35 H35C 109.5 . . ?
H35B C35 H35C 109.5 . . ?
C37 C36 N1 119.2(3) . . ?
C37 C36 C41 121.6(3) . . ?
C41 C36 N1 119.1(2) . . ?
C36 C37 C45 122.1(3) . . ?
C38 C37 C36 117.5(3) . . ?
C38 C37 C45 120.3(3) . . ?
C37 C38 H38 119.2 . . ?
C39 C38 C37 121.6(3) . . ?
C39 C38 H38 119.2 . . ?
C38 C39 H39 120.0 . . ?
C40 C39 C38 119.9(3) . . ?
C40 C39 H39 120.0 . . ?
C39 C40 H40 119.2 . . ?
C39 C40 C41 121.6(3) . . ?
C41 C40 H40 119.2 . . ?
C36 C41 C42 122.6(2) . . ?
C40 C41 C36 117.7(3) . . ?
C40 C41 C42 119.6(3) . . ?
C41 C42 H42 107.6 . . ?
C41 C42 C43 112.9(3) . . ?
C41 C42 C44 111.3(2) . . ?
C43 C42 H42 107.6 . . ?
C44 C42 H42 107.6 . . ?
C44 C42 C43 109.5(2) . . ?
C42 C43 H43A 109.5 . . ?
C42 C43 H43B 109.5 . . ?
C42 C43 H43C 109.5 . . ?
H43A C43 H43B 109.5 . . ?
H43A C43 H43C 109.5 . . ?
H43B C43 H43C 109.5 . . ?
C42 C44 H44A 109.5 . . ?
C42 C44 H44B 109.5 . . ?
C42 C44 H44C 109.5 . . ?
H44A C44 H44B 109.5 . . ?
H44A C44 H44C 109.5 . . ?
H44B C44 H44C 109.5 . . ?
C37 C45 H45 108.8 . . ?
C37 C45 C46 110.5(3) . . ?
C37 C45 C47 112.2(4) . . ?
C46 C45 H45 108.8 . . ?
C46 C45 C47 107.8(3) . . ?
C47 C45 H45 108.8 . . ?
C45 C46 H46A 109.5 . . ?
C45 C46 H46B 109.5 . . ?
C45 C46 H46C 109.5 . . ?
H46A C46 H46B 109.5 . . ?
H46A C46 H46C 109.5 . . ?
H46B C46 H46C 109.5 . . ?
C45 C47 H47A 109.5 . . ?
C45 C47 H47B 109.5 . . ?
C45 C47 H47C 109.5 . . ?
H47A C47 H47B 109.5 . . ?
H47A C47 H47C 109.5 . . ?
H47B C47 H47C 109.5 . . ?
U1 C48 H48A 100(2) . . ?
U1 C48 H48B 102(2) . . ?
Si1 C48 U1 133.75(16) . . ?
Si1 C48 H48A 110(2) . . ?
Si1 C48 H48B 105(2) . . ?
H48A C48 H48B 102(3) . . ?
Si1 C49 H49A 109.5 . . ?
Si1 C49 H49B 109.5 . . ?
Si1 C49 H49C 109.5 . . ?
H49A C49 H49B 109.5 . . ?
H49A C49 H49C 109.5 . . ?
H49B C49 H49C 109.5 . . ?
Si1 C50 H50A 109.5 . . ?
Si1 C50 H50B 109.5 . . ?
Si1 C50 H50C 109.5 . . ?
H50A C50 H50B 109.5 . . ?
H50A C50 H50C 109.5 . . ?
H50B C50 H50C 109.5 . . ?
Si1 C51 H51A 109.5 . . ?
Si1 C51 H51B 109.5 . . ?
Si1 C51 H51C 109.5 . . ?
H51A C51 H51B 109.5 . . ?
H51A C51 H51C 109.5 . . ?
H51B C51 H51C 109.5 . . ?
U1 C52 H52 118.8 . . ?
C53 C52 U1 75.11(18) . . ?
C53 C52 H52 119.4 . . ?
C57 C52 U1 77.54(19) . . ?
C57 C52 H52 119.4 . . ?
C57 C52 C53 121.1(3) . . ?
U1 C53 H53 116.3 . . ?
C52 C53 U1 80.22(18) . . ?
C52 C53 H53 120.0 . . ?
C52 C53 C54 120.1(3) . . ?
C54 C53 U1 74.18(17) . . ?
C54 C53 H53 120.0 . . ?
U1 C54 H54 113.1 . . ?
C53 C54 U1 80.56(17) . . ?
C53 C54 H54 120.3 . . ?
C53 C54 C55 119.4(3) . . ?
C55 C54 U1 76.62(18) . . ?
C55 C54 H54 120.3 . . ?
U1 C55 H55 113.2 . . ?
C54 C55 U1 77.45(17) . . ?
C54 C55 H55 120.1 . . ?
C56 C55 U1 79.77(19) . . ?
C56 C55 C54 119.7(3) . . ?
C56 C55 H55 120.1 . . ?
U1 C56 H56 115.2 . . ?
C55 C56 U1 74.77(18) . . ?
C55 C56 H56 119.6 . . ?
C55 C56 C57 120.8(3) . . ?
C57 C56 U1 80.94(19) . . ?
C57 C56 H56 119.6 . . ?
U1 C57 H57 118.2 . . ?
C52 C57 U1 78.03(18) . . ?
C52 C57 C56 118.8(3) . . ?
C52 C57 H57 120.6 . . ?
C56 C57 U1 74.14(18) . . ?
C56 C57 H57 120.6 . . ?
C16 C17A H17A 109.5 . . ?
C16 C17A H17B 109.5 . . ?
C16 C17A H17C 109.5 . . ?
H17A C17A H17B 109.5 . . ?
H17A C17A H17C 109.5 . . ?
H17B C17A H17C 109.5 . . ?
C16 C18A H18A 109.5 . . ?
C16 C18A H18B 109.5 . . ?
C16 C18A H18C 109.5 . . ?
H18A C18A H18B 109.5 . . ?
H18A C18A H18C 109.5 . . ?
H18B C18A H18C 109.5 . . ?
C16 C19A H19A 109.5 . . ?
C16 C19A H19B 109.5 . . ?
C16 C19A H19C 109.5 . . ?
H19A C19A H19B 109.5 . . ?
H19A C19A H19C 109.5 . . ?
H19B C19A H19C 109.5 . . ?
C20 C21 H21A 109.5 . . ?
C20 C21 H21B 109.5 . . ?
C20 C21 H21C 109.5 . . ?
H21A C21 H21B 109.5 . . ?
H21A C21 H21C 109.5 . . ?
H21B C21 H21C 109.5 . . ?
C20 C22 H22A 109.5 . . ?
C20 C22 H22B 109.5 . . ?
C20 C22 H22C 109.5 . . ?
H22A C22 H22B 109.5 . . ?
H22A C22 H22C 109.5 . . ?
H22B C22 H22C 109.5 . . ?
C20 C23 H23A 109.5 . . ?
C20 C23 H23B 109.5 . . ?
C20 C23 H23C 109.5 . . ?
H23A C23 H23B 109.5 . . ?
H23A C23 H23C 109.5 . . ?
H23B C23 H23C 109.5 . . ?
C16 C17 H17D 109.5 . . ?
C16 C17 H17E 109.5 . . ?
C16 C17 H17F 109.5 . . ?
H17D C17 H17E 109.5 . . ?
H17D C17 H17F 109.5 . . ?
H17E C17 H17F 109.5 . . ?
C16 C18 H18D 109.5 . . ?
C16 C18 H18E 109.5 . . ?
C16 C18 H18F 109.5 . . ?
H18D C18 H18E 109.5 . . ?
H18D C18 H18F 109.5 . . ?
H18E C18 H18F 109.5 . . ?
C16 C19 H19D 109.5 . . ?
C16 C19 H19E 109.5 . . ?
C16 C19 H19F 109.5 . . ?
H19D C19 H19E 109.5 . . ?
H19D C19 H19F 109.5 . . ?
H19E C19 H19F 109.5 . . ?
C20 C21A H21D 109.5 . . ?
C20 C21A H21E 109.5 . . ?
C20 C21A H21F 109.5 . . ?
H21D C21A H21E 109.5 . . ?
H21D C21A H21F 109.5 . . ?
H21E C21A H21F 109.5 . . ?
C20 C22A H22D 109.5 . . ?
C20 C22A H22E 109.5 . . ?
C20 C22A H22F 109.5 . . ?
H22D C22A H22E 109.5 . . ?
H22D C22A H22F 109.5 . . ?
H22E C22A H22F 109.5 . . ?
C20 C23A H23D 109.5 . . ?
C20 C23A H23E 109.5 . . ?
C20 C23A H23F 109.5 . . ?
H23D C23A H23E 109.5 . . ?
H23D C23A H23F 109.5 . . ?
H23E C23A H23F 109.5 . . ?
C16 C17B H17G 109.5 . . ?
C16 C17B H17H 109.5 . . ?
C16 C17B H17I 109.5 . . ?
H17G C17B H17H 109.5 . . ?
H17G C17B H17I 109.5 . . ?
H17H C17B H17I 109.5 . . ?
C16 C18B H18G 109.5 . . ?
C16 C18B H18H 109.5 . . ?
C16 C18B H18I 109.5 . . ?
H18G C18B H18H 109.5 . . ?
H18G C18B H18I 109.5 . . ?
H18H C18B H18I 109.5 . . ?
C16 C19B H19G 109.5 . . ?
C16 C19B H19H 109.5 . . ?
C16 C19B H19I 109.5 . . ?
H19G C19B H19H 109.5 . . ?
H19G C19B H19I 109.5 . . ?
H19H C19B H19I 109.5 . . ?
C20 C21B H21G 109.5 . . ?
C20 C21B H21H 109.5 . . ?
C20 C21B H21I 109.5 . . ?
H21G C21B H21H 109.5 . . ?
H21G C21B H21I 109.5 . . ?
H21H C21B H21I 109.5 . . ?
C20 C22B H22G 109.5 . . ?
C20 C22B H22H 109.5 . . ?
C20 C22B H22I 109.5 . . ?
H22G C22B H22H 109.5 . . ?
H22G C22B H22I 109.5 . . ?
H22H C22B H22I 109.5 . . ?
C20 C23B H23G 109.5 . . ?
C20 C23B H23H 109.5 . . ?
C20 C23B H23I 109.5 . . ?
H23G C23B H23H 109.5 . . ?
H23G C23B H23I 109.5 . . ?
H23H C23B H23I 109.5 . . ?
C59 C58 C63 113.5(3) . . ?
C59 C58 B1 127.1(3) . . ?
C63 C58 B1 118.8(3) . . ?
F18 C59 C58 120.8(3) . . ?
F18 C59 C60 116.1(3) . . ?
C58 C59 C60 123.1(3) . . ?
F17 C60 C59 119.3(3) . . ?
F17 C60 C61 121.2(3) . . ?
C61 C60 C59 119.5(3) . . ?
F16 C61 C60 119.6(3) . . ?
F16 C61 C62 120.2(3) . . ?
C62 C61 C60 120.2(3) . . ?
F15 C62 C61 119.8(3) . . ?
F15 C62 C63 121.5(3) . . ?
C61 C62 C63 118.7(3) . . ?
F14 C63 C58 119.6(3) . . ?
F14 C63 C62 115.3(3) . . ?
C62 C63 C58 125.0(3) . . ?
C65 C64 B1 118.9(3) . . ?
C69 C64 C65 113.1(3) . . ?
C69 C64 B1 127.2(3) . . ?
F19 C65 C64 119.3(3) . . ?
F19 C65 C66 116.2(3) . . ?
C66 C65 C64 124.4(3) . . ?
F20 C66 C65 119.9(3) . . ?
F20 C66 C67 120.3(3) . . ?
C67 C66 C65 119.8(3) . . ?
F2 C67 C66 120.8(3) . . ?
F2 C67 C68 120.5(3) . . ?
C66 C67 C68 118.6(3) . . ?
F3 C68 C67 119.9(3) . . ?
F3 C68 C69 119.9(3) . . ?
C67 C68 C69 120.2(3) . . ?
F4 C69 C64 120.8(3) . . ?
F4 C69 C68 115.4(3) . . ?
C68 C69 C64 123.8(3) . . ?
C71 C70 C75 112.2(2) . . ?
C71 C70 B1 120.1(2) . . ?
C75 C70 B1 126.7(2) . . ?
F5 C71 C70 118.8(2) . . ?
F5 C71 C72 115.9(2) . . ?
C72 C71 C70 125.2(3) . . ?
F6 C72 C71 121.1(3) . . ?
F6 C72 C73 119.1(3) . . ?
C73 C72 C71 119.8(3) . . ?
F7 C73 C72 120.8(3) . . ?
F7 C73 C74 120.7(3) . . ?
C72 C73 C74 118.5(3) . . ?
F8 C74 C73 120.2(3) . . ?
F8 C74 C75 120.3(3) . . ?
C73 C74 C75 119.5(3) . . ?
F9 C75 C70 120.8(2) . . ?
F9 C75 C74 114.4(2) . . ?
C74 C75 C70 124.8(3) . . ?
C77 C76 C81 113.0(3) . . ?
C77 C76 B1 127.2(3) . . ?
C81 C76 B1 119.4(3) . . ?
F13 C77 C76 120.8(3) . . ?
F13 C77 C78 115.4(3) . . ?
C78 C77 C76 123.8(3) . . ?
F12 C78 C77 120.2(3) . . ?
F12 C78 C79 119.9(3) . . ?
C79 C78 C77 119.9(3) . . ?
F1 C79 C78 119.8(4) . . ?
F1 C79 C80 120.4(4) . . ?
C78 C79 C80 119.7(3) . . ?
F11 C80 C79 120.9(3) . . ?
F11 C80 C81 120.7(3) . . ?
C79 C80 C81 118.5(3) . . ?
F10 C81 C76 118.9(3) . . ?
F10 C81 C80 116.0(3) . . ?
C80 C81 C76 125.1(3) . . ?
C58 B1 C64 114.6(2) . . ?
C58 B1 C70 99.8(2) . . ?
C58 B1 C76 113.5(2) . . ?
C64 B1 C70 115.4(2) . . ?
C64 B1 C76 100.5(2) . . ?
C70 B1 C76 113.7(2) . . ?
C83 C82 H82 120.1 . . ?
C87 C82 H82 120.1 . . ?
C87 C82 C83 119.7(5) . . ?
C82 C83 H83 119.9 . . ?
C84 C83 C82 120.2(5) . . ?
C84 C83 H83 119.9 . . ?
C83 C84 H84 119.8 . . ?
C85 C84 C83 120.3(5) . . ?
C85 C84 H84 119.8 . . ?
C84 C85 H85 120.5 . . ?
C84 C85 C86 119.1(6) . . ?
C86 C85 H85 120.5 . . ?
C85 C86 H86 119.4 . . ?
C87 C86 C85 121.2(5) . . ?
C87 C86 H86 119.4 . . ?
C82 C87 C86 119.4(5) . . ?
C82 C87 H87 120.3 . . ?
C86 C87 H87 120.3 . . ?
C89 C88 H88 120.5 . . ?
C93 C88 H88 120.5 . . ?
C93 C88 C89 119.0(4) . . ?
C88 C89 H89 119.7 . . ?
C88 C89 C90 120.6(4) . . ?
C90 C89 H89 119.7 . . ?
C89 C90 H90 120.2 . . ?
C91 C90 C89 119.5(4) . . ?
C91 C90 H90 120.3 . . ?
C90 C91 H91 120.5 . . ?
C90 C91 C92 118.9(4) . . ?
C92 C91 H91 120.5 . . ?
C91 C92 H92 119.1 . . ?
C93 C92 C91 121.8(4) . . ?
C93 C92 H92 119.1 . . ?
C88 C93 C92 120.2(4) . . ?
C88 C93 H93 119.9 . . ?
C92 C93 H93 119.9 . . ?

loop_
_geom_bond_atom_site_label_1
_geom_bond_atom_site_label_2
_geom_bond_distance
_geom_bond_site_symmetry_2
_geom_bond_publ_flag
U1 O1 2.4402(18) . ?
U1 N1 2.236(2) . ?
U1 N2 2.223(2) . ?
U1 C48 2.365(3) . ?
U1 C52 3.249(3) . ?
U1 C53 3.186(3) . ?
U1 C54 3.108(3) . ?
U1 C55 3.097(3) . ?
U1 C56 3.159(3) . ?
U1 C57 3.243(3) . ?
Si1 C48 1.874(3) . ?
Si1 C49 1.865(3) . ?
Si1 C50 1.876(4) . ?
Si1 C51 1.874(3) . ?
O1 C11 1.403(3) . ?
O1 C12 1.403(3) . ?
N1 C4 1.408(3) . ?
N1 C36 1.449(3) . ?
N2 C5 1.404(3) . ?
N2 C24 1.443(3) . ?
C1 H1 0.9500 . ?
C1 C2 1.402(4) . ?
C1 C10 1.399(4) . ?
C2 C3 1.392(4) . ?
C2 C16 1.528(4) . ?
C3 H3 0.9500 . ?
C3 C4 1.388(4) . ?
C4 C11 1.390(4) . ?
C5 C6 1.382(4) . ?
C5 C12 1.393(4) . ?
C6 H6 0.9500 . ?
C6 C7 1.399(4) . ?
C7 C8 1.394(4) . ?
C7 C20 1.534(4) . ?
C8 H8 0.9500 . ?
C8 C13 1.395(4) . ?
C9 C10 1.539(4) . ?
C9 C13 1.535(4) . ?
C9 C14 1.532(4) . ?
C9 C15 1.541(4) . ?
C10 C11 1.368(4) . ?
C12 C13 1.369(4) . ?
C14 H14A 0.9800 . ?
C14 H14B 0.9800 . ?
C14 H14C 0.9800 . ?
C15 H15A 0.9800 . ?
C15 H15B 0.9800 . ?
C15 H15C 0.9800 . ?
C16 C17A 1.543(3) . ?
C16 C18A 1.542(3) . ?
C16 C19A 1.531(4) . ?
C16 C17 1.539(3) . ?
C16 C18 1.537(3) . ?
C16 C19 1.546(3) . ?
C16 C17B 1.536(4) . ?
C16 C18B 1.542(4) . ?
C16 C19B 1.542(4) . ?
C20 C21 1.521(3) . ?
C20 C22 1.527(3) . ?
C20 C23 1.526(3) . ?
C20 C21A 1.526(4) . ?
C20 C22A 1.525(4) . ?
C20 C23A 1.524(4) . ?
C20 C21B 1.525(4) . ?
C20 C22B 1.525(4) . ?
C20 C23B 1.525(4) . ?
C24 C25 1.405(4) . ?
C24 C29 1.405(4) . ?
C25 C26 1.397(4) . ?
C25 C33 1.523(4) . ?
C26 H26 0.9500 . ?
C26 C27 1.370(4) . ?
C27 H27 0.9500 . ?
C27 C28 1.386(4) . ?
C28 H28 0.9500 . ?
C28 C29 1.392(4) . ?
C29 C30 1.523(4) . ?
C30 H30 1.0000 . ?
C30 C31 1.521(5) . ?
C30 C32 1.492(5) . ?
C31 H31A 0.9800 . ?
C31 H31B 0.9800 . ?
C31 H31C 0.9800 . ?
C32 H32A 0.9800 . ?
C32 H32B 0.9800 . ?
C32 H32C 0.9800 . ?
C33 H33 1.0000 . ?
C33 C34 1.525(4) . ?
C33 C35 1.542(5) . ?
C34 H34A 0.9800 . ?
C34 H34B 0.9800 . ?
C34 H34C 0.9800 . ?
C35 H35A 0.9800 . ?
C35 H35B 0.9800 . ?
C35 H35C 0.9800 . ?
C36 C37 1.403(4) . ?
C36 C41 1.406(4) . ?
C37 C38 1.395(5) . ?
C37 C45 1.527(5) . ?
C38 H38 0.9500 . ?
C38 C39 1.377(5) . ?
C39 H39 0.9500 . ?
C39 C40 1.369(5) . ?
C40 H40 0.9500 . ?
C40 C41 1.393(4) . ?
C41 C42 1.518(4) . ?
C42 H42 1.0000 . ?
C42 C43 1.528(4) . ?
C42 C44 1.528(4) . ?
C43 H43A 0.9800 . ?
C43 H43B 0.9800 . ?
C43 H43C 0.9800 . ?
C44 H44A 0.9800 . ?
C44 H44B 0.9800 . ?
C44 H44C 0.9800 . ?
C45 H45 1.0000 . ?
C45 C46 1.527(7) . ?
C45 C47 1.532(6) . ?
C46 H46A 0.9800 . ?
C46 H46B 0.9800 . ?
C46 H46C 0.9800 . ?
C47 H47A 0.9800 . ?
C47 H47B 0.9800 . ?
C47 H47C 0.9800 . ?
C48 H48A 0.93(4) . ?
C48 H48B 0.96(4) . ?
C49 H49A 0.9800 . ?
C49 H49B 0.9800 . ?
C49 H49C 0.9800 . ?
C50 H50A 0.9800 . ?
C50 H50B 0.9800 . ?
C50 H50C 0.9800 . ?
C51 H51A 0.9800 . ?
C51 H51B 0.9800 . ?
C51 H51C 0.9800 . ?
C52 H52 0.9500 . ?
C52 C53 1.376(4) . ?
C52 C57 1.374(5) . ?
C53 H53 0.9500 . ?
C53 C54 1.378(5) . ?
C54 H54 0.9500 . ?
C54 C55 1.392(5) . ?
C55 H55 0.9500 . ?
C55 C56 1.380(5) . ?
C56 H56 0.9500 . ?
C56 C57 1.383(5) . ?
C57 H57 0.9500 . ?
C17A H17A 0.9800 . ?
C17A H17B 0.9800 . ?
C17A H17C 0.9800 . ?
C18A H18A 0.9800 . ?
C18A H18B 0.9800 . ?
C18A H18C 0.9800 . ?
C19A H19A 0.9800 . ?
C19A H19B 0.9800 . ?
C19A H19C 0.9800 . ?
C21 H21A 0.9800 . ?
C21 H21B 0.9800 . ?
C21 H21C 0.9800 . ?
C22 H22A 0.9800 . ?
C22 H22B 0.9800 . ?
C22 H22C 0.9800 . ?
C23 H23A 0.9800 . ?
C23 H23B 0.9800 . ?
C23 H23C 0.9800 . ?
C17 H17D 0.9800 . ?
C17 H17E 0.9800 . ?
C17 H17F 0.9800 . ?
C18 H18D 0.9800 . ?
C18 H18E 0.9800 . ?
C18 H18F 0.9800 . ?
C19 H19D 0.9800 . ?
C19 H19E 0.9800 . ?
C19 H19F 0.9800 . ?
C21A H21D 0.9800 . ?
C21A H21E 0.9800 . ?
C21A H21F 0.9800 . ?
C22A H22D 0.9800 . ?
C22A H22E 0.9800 . ?
C22A H22F 0.9800 . ?
C23A H23D 0.9800 . ?
C23A H23E 0.9800 . ?
C23A H23F 0.9800 . ?
C17B H17G 0.9800 . ?
C17B H17H 0.9800 . ?
C17B H17I 0.9800 . ?
C18B H18G 0.9800 . ?
C18B H18H 0.9800 . ?
C18B H18I 0.9800 . ?
C19B H19G 0.9800 . ?
C19B H19H 0.9800 . ?
C19B H19I 0.9800 . ?
C21B H21G 0.9800 . ?
C21B H21H 0.9800 . ?
C21B H21I 0.9800 . ?
C22B H22G 0.9800 . ?
C22B H22H 0.9800 . ?
C22B H22I 0.9800 . ?
C23B H23G 0.9800 . ?
C23B H23H 0.9800 . ?
C23B H23I 0.9800 . ?
F1 C79 1.354(4) . ?
F2 C67 1.340(4) . ?
F3 C68 1.350(4) . ?
F4 C69 1.357(3) . ?
F5 C71 1.362(3) . ?
F6 C72 1.354(3) . ?
F7 C73 1.343(3) . ?
F8 C74 1.346(3) . ?
F9 C75 1.357(3) . ?
F10 C81 1.353(4) . ?
F11 C80 1.342(4) . ?
F12 C78 1.352(4) . ?
F13 C77 1.348(4) . ?
F14 C63 1.347(4) . ?
F15 C62 1.345(4) . ?
F16 C61 1.357(4) . ?
F17 C60 1.345(4) . ?
F18 C59 1.351(4) . ?
F19 C65 1.350(4) . ?
F20 C66 1.346(4) . ?
C58 C59 1.381(4) . ?
C58 C63 1.400(4) . ?
C58 B1 1.645(4) . ?
C59 C60 1.403(4) . ?
C60 C61 1.365(5) . ?
C61 C62 1.364(5) . ?
C62 C63 1.370(4) . ?
C64 C65 1.398(4) . ?
C64 C69 1.386(4) . ?
C64 B1 1.651(4) . ?
C65 C66 1.377(4) . ?
C66 C67 1.365(5) . ?
C67 C68 1.374(5) . ?
C68 C69 1.384(4) . ?
C70 C71 1.388(4) . ?
C70 C75 1.391(4) . ?
C70 B1 1.652(4) . ?
C71 C72 1.371(4) . ?
C72 C73 1.369(4) . ?
C73 C74 1.376(4) . ?
C74 C75 1.382(4) . ?
C76 C77 1.390(4) . ?
C76 C81 1.392(4) . ?
C76 B1 1.656(4) . ?
C77 C78 1.382(5) . ?
C78 C79 1.360(5) . ?
C79 C80 1.374(5) . ?
C80 C81 1.375(5) . ?
C82 H82 0.9500 . ?
C82 C83 1.369(7) . ?
C82 C87 1.358(6) . ?
C83 H83 0.9500 . ?
C83 C84 1.363(7) . ?
C84 H84 0.9500 . ?
C84 C85 1.353(7) . ?
C85 H85 0.9500 . ?
C85 C86 1.365(7) . ?
C86 H86 0.9500 . ?
C86 C87 1.361(7) . ?
C87 H87 0.9500 . ?
C88 H88 0.9500 . ?
C88 C89 1.378(7) . ?
C88 C93 1.358(6) . ?
C89 H89 0.9500 . ?
C89 C90 1.391(7) . ?
C90 H90 0.9500 . ?
C90 C91 1.362(6) . ?
C91 H91 0.9500 . ?
C91 C92 1.368(6) . ?
C92 H92 0.9500 . ?
C92 C93 1.359(5) . ?
C93 H93 0.9500 . ?

loop_
_geom_torsion_atom_site_label_1
_geom_torsion_atom_site_label_2
_geom_torsion_atom_site_label_3
_geom_torsion_atom_site_label_4
_geom_torsion
_geom_torsion_site_symmetry_1
_geom_torsion_site_symmetry_2
_geom_torsion_site_symmetry_3
_geom_torsion_site_symmetry_4
_geom_torsion_publ_flag
U1 O1 C11 C4 -4.0(3) . . . . ?
U1 O1 C11 C10 176.59(19) . . . . ?
U1 O1 C12 C5 4.0(3) . . . . ?
U1 O1 C12 C13 -174.65(19) . . . . ?
U1 N1 C4 C3 -178.4(2) . . . . ?
U1 N1 C4 C11 2.4(3) . . . . ?
U1 N1 C36 C37 -87.7(3) . . . . ?
U1 N1 C36 C41 92.1(3) . . . . ?
U1 N2 C5 C6 172.1(2) . . . . ?
U1 N2 C5 C12 -7.1(3) . . . . ?
U1 N2 C24 C25 -99.1(2) . . . . ?
U1 N2 C24 C29 76.2(3) . . . . ?
U1 C52 C53 C54 -65.2(3) . . . . ?
U1 C52 C57 C56 64.2(3) . . . . ?
U1 C53 C54 C55 -68.7(3) . . . . ?
U1 C54 C55 C56 -70.3(3) . . . . ?
U1 C55 C56 C57 -69.4(3) . . . . ?
U1 C56 C57 C52 -66.3(3) . . . . ?
O1 C12 C13 C8 176.3(2) . . . . ?
O1 C12 C13 C9 0.2(4) . . . . ?
N1 C4 C11 O1 1.2(3) . . . . ?
N1 C4 C11 C10 -179.4(2) . . . . ?
N1 C36 C37 C38 177.0(3) . . . . ?
N1 C36 C37 C45 -6.7(5) . . . . ?
N1 C36 C41 C40 -177.9(2) . . . . ?
N1 C36 C41 C42 4.7(4) . . . . ?
N2 C5 C6 C7 -177.6(3) . . . . ?
N2 C5 C12 O1 1.3(3) . . . . ?
N2 C5 C12 C13 179.8(3) . . . . ?
N2 C24 C25 C26 171.2(2) . . . . ?
N2 C24 C25 C33 -9.2(4) . . . . ?
N2 C24 C29 C28 -171.4(2) . . . . ?
N2 C24 C29 C30 11.7(4) . . . . ?
C1 C2 C3 C4 -1.2(4) . . . . ?
C1 C2 C16 C17A 171.3(4) . . . . ?
C1 C2 C16 C18A 55.5(5) . . . . ?
C1 C2 C16 C19A -64.3(5) . . . . ?
C1 C2 C16 C17 155.6(4) . . . . ?
C1 C2 C16 C18 30.9(4) . . . . ?
C1 C2 C16 C19 -87.9(4) . . . . ?
C1 C2 C16 C17B 130.8(6) . . . . ?
C1 C2 C16 C18B 9.4(6) . . . . ?
C1 C2 C16 C19B -107.4(6) . . . . ?
C1 C10 C11 O1 178.1(2) . . . . ?
C1 C10 C11 C4 -1.2(4) . . . . ?
C2 C1 C10 C9 -178.1(3) . . . . ?
C2 C1 C10 C11 -0.1(4) . . . . ?
C2 C3 C4 N1 -179.2(3) . . . . ?
C2 C3 C4 C11 -0.1(4) . . . . ?
C3 C2 C16 C17A -10.2(5) . . . . ?
C3 C2 C16 C18A -126.0(4) . . . . ?
C3 C2 C16 C19A 114.2(5) . . . . ?
C3 C2 C16 C17 -25.9(4) . . . . ?
C3 C2 C16 C18 -150.6(4) . . . . ?
C3 C2 C16 C19 90.6(4) . . . . ?
C3 C2 C16 C17B -50.7(7) . . . . ?
C3 C2 C16 C18B -172.1(6) . . . . ?
C3 C2 C16 C19B 71.1(6) . . . . ?
C3 C4 C11 O1 -178.0(2) . . . . ?
C3 C4 C11 C10 1.4(4) . . . . ?
C4 N1 C36 C37 94.1(3) . . . . ?
C4 N1 C36 C41 -86.1(3) . . . . ?
C5 N2 C24 C25 82.6(3) . . . . ?
C5 N2 C24 C29 -102.1(3) . . . . ?
C5 C6 C7 C8 -2.0(4) . . . . ?
C5 C6 C7 C20 174.7(3) . . . . ?
C5 C12 C13 C8 -2.1(4) . . . . ?
C5 C12 C13 C9 -178.2(3) . . . . ?
C6 C5 C12 O1 -178.0(2) . . . . ?
C6 C5 C12 C13 0.6(4) . . . . ?
C6 C7 C8 C13 0.4(4) . . . . ?
C6 C7 C20 C21 28.1(4) . . . . ?
C6 C7 C20 C22 -91.0(3) . . . . ?
C6 C7 C20 C23 150.5(3) . . . . ?
C6 C7 C20 C21A 61.5(11) . . . . ?
C6 C7 C20 C22A -54.0(11) . . . . ?
C6 C7 C20 C23A 179.5(12) . . . . ?
C6 C7 C20 C21B -19.3(18) . . . . ?
C6 C7 C20 C22B -140.9(19) . . . . ?
C6 C7 C20 C23B 99.9(19) . . . . ?
C7 C8 C13 C9 177.6(3) . . . . ?
C7 C8 C13 C12 1.6(4) . . . . ?
C8 C7 C20 C21 -155.2(3) . . . . ?
C8 C7 C20 C22 85.7(3) . . . . ?
C8 C7 C20 C23 -32.8(4) . . . . ?
C8 C7 C20 C21A -121.8(11) . . . . ?
C8 C7 C20 C22A 122.7(11) . . . . ?
C8 C7 C20 C23A -3.8(12) . . . . ?
C8 C7 C20 C21B 157.4(18) . . . . ?
C8 C7 C20 C22B 35.9(19) . . . . ?
C8 C7 C20 C23B -83.4(19) . . . . ?
C9 C10 C11 O1 -3.9(4) . . . . ?
C9 C10 C11 C4 176.8(3) . . . . ?
C10 C1 C2 C3 1.3(4) . . . . ?
C10 C1 C2 C16 179.8(3) . . . . ?
C10 C9 C13 C8 164.5(3) . . . . ?
C10 C9 C13 C12 -19.7(3) . . . . ?
C11 O1 C12 C5 -161.8(2) . . . . ?
C11 O1 C12 C13 19.6(3) . . . . ?
C12 O1 C11 C4 161.7(2) . . . . ?
C12 O1 C11 C10 -17.7(3) . . . . ?
C12 C5 C6 C7 1.5(4) . . . . ?
C13 C9 C10 C1 -160.7(3) . . . . ?
C13 C9 C10 C11 21.5(3) . . . . ?
C14 C9 C10 C1 -39.0(4) . . . . ?
C14 C9 C10 C11 143.1(3) . . . . ?
C14 C9 C13 C8 42.6(4) . . . . ?
C14 C9 C13 C12 -141.6(3) . . . . ?
C15 C9 C10 C1 81.0(3) . . . . ?
C15 C9 C10 C11 -96.8(3) . . . . ?
C15 C9 C13 C8 -77.1(3) . . . . ?
C15 C9 C13 C12 98.7(3) . . . . ?
C16 C2 C3 C4 -179.7(3) . . . . ?
C20 C7 C8 C13 -176.4(3) . . . . ?
C24 N2 C5 C6 -9.9(4) . . . . ?
C24 N2 C5 C12 171.0(2) . . . . ?
C24 C25 C26 C27 0.6(4) . . . . ?
C24 C25 C33 C34 116.8(3) . . . . ?
C24 C25 C33 C35 -119.7(3) . . . . ?
C24 C29 C30 C31 -156.7(3) . . . . ?
C24 C29 C30 C32 78.9(4) . . . . ?
C25 C24 C29 C28 3.9(4) . . . . ?
C25 C24 C29 C30 -173.0(3) . . . . ?
C25 C26 C27 C28 2.7(5) . . . . ?
C26 C25 C33 C34 -63.6(4) . . . . ?
C26 C25 C33 C35 59.9(4) . . . . ?
C26 C27 C28 C29 -2.7(5) . . . . ?
C27 C28 C29 C24 -0.5(4) . . . . ?
C27 C28 C29 C30 176.5(3) . . . . ?
C28 C29 C30 C31 26.4(5) . . . . ?
C28 C29 C30 C32 -98.0(4) . . . . ?
C29 C24 C25 C26 -3.9(4) . . . . ?
C29 C24 C25 C33 175.7(3) . . . . ?
C33 C25 C26 C27 -179.0(3) . . . . ?
C36 N1 C4 C3 -0.4(4) . . . . ?
C36 N1 C4 C11 -179.5(2) . . . . ?
C36 C37 C38 C39 2.0(5) . . . . ?
C36 C37 C45 C46 -94.4(4) . . . . ?
C36 C37 C45 C47 145.3(4) . . . . ?
C36 C41 C42 C43 -128.6(3) . . . . ?
C36 C41 C42 C44 107.8(3) . . . . ?
C37 C36 C41 C40 1.9(4) . . . . ?
C37 C36 C41 C42 -175.5(3) . . . . ?
C37 C38 C39 C40 -0.3(5) . . . . ?
C38 C37 C45 C46 81.8(5) . . . . ?
C38 C37 C45 C47 -38.5(5) . . . . ?
C38 C39 C40 C41 -0.7(5) . . . . ?
C39 C40 C41 C36 -0.1(4) . . . . ?
C39 C40 C41 C42 177.3(3) . . . . ?
C40 C41 C42 C43 54.1(4) . . . . ?
C40 C41 C42 C44 -69.6(3) . . . . ?
C41 C36 C37 C38 -2.8(5) . . . . ?
C41 C36 C37 C45 173.5(3) . . . . ?
C45 C37 C38 C39 -174.4(4) . . . . ?
C49 Si1 C48 U1 -57.3(3) . . . . ?
C50 Si1 C48 U1 -175.4(2) . . . . ?
C51 Si1 C48 U1 66.6(3) . . . . ?
C52 C53 C54 U1 68.4(3) . . . . ?
C52 C53 C54 C55 -0.3(4) . . . . ?
C53 C52 C57 U1 -63.8(3) . . . . ?
C53 C52 C57 C56 0.3(5) . . . . ?
C53 C54 C55 U1 70.9(3) . . . . ?
C53 C54 C55 C56 0.5(4) . . . . ?
C54 C55 C56 U1 69.1(3) . . . . ?
C54 C55 C56 C57 -0.3(5) . . . . ?
C55 C56 C57 U1 66.1(3) . . . . ?
C55 C56 C57 C52 -0.1(5) . . . . ?
C57 C52 C53 U1 65.1(3) . . . . ?
C57 C52 C53 C54 -0.1(5) . . . . ?
F1 C79 C80 F11 -1.1(5) . . . . ?
F1 C79 C80 C81 179.4(3) . . . . ?
F2 C67 C68 F3 1.1(5) . . . . ?
F2 C67 C68 C69 -177.6(3) . . . . ?
F3 C68 C69 F4 -0.4(4) . . . . ?
F3 C68 C69 C64 -178.6(3) . . . . ?
F5 C71 C72 F6 -3.3(4) . . . . ?
F5 C71 C72 C73 176.7(2) . . . . ?
F6 C72 C73 F7 0.9(4) . . . . ?
F6 C72 C73 C74 -178.6(3) . . . . ?
F7 C73 C74 F8 0.9(4) . . . . ?
F7 C73 C74 C75 -178.9(3) . . . . ?
F8 C74 C75 F9 -0.1(4) . . . . ?
F8 C74 C75 C70 178.1(3) . . . . ?
F11 C80 C81 F10 2.5(5) . . . . ?
F11 C80 C81 C76 -177.2(3) . . . . ?
F12 C78 C79 F1 -0.5(5) . . . . ?
F12 C78 C79 C80 -179.5(3) . . . . ?
F13 C77 C78 F12 -0.5(4) . . . . ?
F13 C77 C78 C79 179.4(3) . . . . ?
F15 C62 C63 F14 -1.4(4) . . . . ?
F15 C62 C63 C58 179.2(3) . . . . ?
F16 C61 C62 F15 0.6(5) . . . . ?
F16 C61 C62 C63 -178.6(3) . . . . ?
F17 C60 C61 F16 0.8(4) . . . . ?
F17 C60 C61 C62 -178.1(3) . . . . ?
F18 C59 C60 F17 -0.4(4) . . . . ?
F18 C59 C60 C61 -179.6(3) . . . . ?
F19 C65 C66 F20 0.4(4) . . . . ?
F19 C65 C66 C67 -178.6(3) . . . . ?
F20 C66 C67 F2 -1.6(5) . . . . ?
F20 C66 C67 C68 179.5(3) . . . . ?
C58 C59 C60 F17 177.9(3) . . . . ?
C58 C59 C60 C61 -1.3(5) . . . . ?
C59 C58 C63 F14 -178.0(3) . . . . ?
C59 C58 C63 C62 1.4(4) . . . . ?
C59 C58 B1 C64 -21.8(4) . . . . ?
C59 C58 B1 C70 102.1(3) . . . . ?
C59 C58 B1 C76 -136.5(3) . . . . ?
C59 C60 C61 F16 -180.0(3) . . . . ?
C59 C60 C61 C62 1.1(5) . . . . ?
C60 C61 C62 F15 179.5(3) . . . . ?
C60 C61 C62 C63 0.3(5) . . . . ?
C61 C62 C63 F14 177.7(3) . . . . ?
C61 C62 C63 C58 -1.7(5) . . . . ?
C63 C58 C59 F18 178.2(2) . . . . ?
C63 C58 C59 C60 0.1(4) . . . . ?
C63 C58 B1 C64 167.0(3) . . . . ?
C63 C58 B1 C70 -69.1(3) . . . . ?
C63 C58 B1 C76 52.3(3) . . . . ?
C64 C65 C66 F20 179.2(3) . . . . ?
C64 C65 C66 C67 0.2(5) . . . . ?
C65 C64 C69 F4 -179.4(3) . . . . ?
C65 C64 C69 C68 -1.4(4) . . . . ?
C65 C64 B1 C58 -55.8(4) . . . . ?
C65 C64 B1 C70 -171.0(3) . . . . ?
C65 C64 B1 C76 66.2(3) . . . . ?
C65 C66 C67 F2 177.4(3) . . . . ?
C65 C66 C67 C68 -1.5(5) . . . . ?
C66 C67 C68 F3 -179.9(3) . . . . ?
C66 C67 C68 C69 1.4(5) . . . . ?
C67 C68 C69 F4 178.3(3) . . . . ?
C67 C68 C69 C64 0.2(5) . . . . ?
C69 C64 C65 F19 180.0(3) . . . . ?
C69 C64 C65 C66 1.2(4) . . . . ?
C69 C64 B1 C58 135.3(3) . . . . ?
C69 C64 B1 C70 20.1(4) . . . . ?
C69 C64 B1 C76 -102.7(3) . . . . ?
C70 C71 C72 F6 177.9(3) . . . . ?
C70 C71 C72 C73 -2.1(5) . . . . ?
C71 C70 C75 F9 179.6(2) . . . . ?
C71 C70 C75 C74 1.5(4) . . . . ?
C71 C70 B1 C58 -68.2(3) . . . . ?
C71 C70 B1 C64 55.2(4) . . . . ?
C71 C70 B1 C76 170.6(3) . . . . ?
C71 C72 C73 F7 -179.1(3) . . . . ?
C71 C72 C73 C74 1.4(4) . . . . ?
C72 C73 C74 F8 -179.6(3) . . . . ?
C72 C73 C74 C75 0.5(4) . . . . ?
C73 C74 C75 F9 179.7(3) . . . . ?
C73 C74 C75 C70 -2.1(5) . . . . ?
C75 C70 C71 F5 -178.1(2) . . . . ?
C75 C70 C71 C72 0.6(4) . . . . ?
C75 C70 B1 C58 99.4(3) . . . . ?
C75 C70 B1 C64 -137.2(3) . . . . ?
C75 C70 B1 C76 -21.8(4) . . . . ?
C76 C77 C78 F12 179.9(3) . . . . ?
C76 C77 C78 C79 -0.2(5) . . . . ?
C77 C76 C81 F10 178.5(3) . . . . ?
C77 C76 C81 C80 -1.8(5) . . . . ?
C77 C76 B1 C58 20.8(4) . . . . ?
C77 C76 B1 C64 -102.1(3) . . . . ?
C77 C76 B1 C70 134.0(3) . . . . ?
C77 C78 C79 F1 179.6(3) . . . . ?
C77 C78 C79 C80 0.6(5) . . . . ?
C78 C79 C80 F11 177.9(3) . . . . ?
C78 C79 C80 C81 -1.6(5) . . . . ?
C79 C80 C81 F10 -178.0(3) . . . . ?
C79 C80 C81 C76 2.3(5) . . . . ?
C81 C76 C77 F13 -178.9(3) . . . . ?
C81 C76 C77 C78 0.7(4) . . . . ?
C81 C76 B1 C58 -167.1(3) . . . . ?
C81 C76 B1 C64 70.0(3) . . . . ?
C81 C76 B1 C70 -53.9(4) . . . . ?
B1 C58 C59 F18 6.6(4) . . . . ?
B1 C58 C59 C60 -171.5(3) . . . . ?
B1 C58 C63 F14 -5.6(4) . . . . ?
B1 C58 C63 C62 173.8(3) . . . . ?
B1 C64 C65 F19 9.6(4) . . . . ?
B1 C64 C65 C66 -169.1(3) . . . . ?
B1 C64 C69 F4 -10.1(5) . . . . ?
B1 C64 C69 C68 168.0(3) . . . . ?
B1 C70 C71 F5 -8.8(4) . . . . ?
B1 C70 C71 C72 169.9(3) . . . . ?
B1 C70 C75 F9 11.1(4) . . . . ?
B1 C70 C75 C74 -166.9(3) . . . . ?
B1 C76 C77 F13 -6.4(5) . . . . ?
B1 C76 C77 C78 173.3(3) . . . . ?
B1 C76 C81 F10 5.4(4) . . . . ?
B1 C76 C81 C80 -175.0(3) . . . . ?
C82 C83 C84 C85 0.1(8) . . . . ?
C83 C82 C87 C86 0.5(7) . . . . ?
C83 C84 C85 C86 -1.4(9) . . . . ?
C84 C85 C86 C87 2.3(10) . . . . ?
C85 C86 C87 C82 -1.8(9) . . . . ?
C87 C82 C83 C84 0.4(7) . . . . ?
C88 C89 C90 C91 1.0(6) . . . . ?
C89 C88 C93 C92 -0.2(6) . . . . ?
C89 C90 C91 C92 -1.6(6) . . . . ?
C90 C91 C92 C93 1.3(7) . . . . ?
C91 C92 C93 C88 -0.4(7) . . . . ?
C93 C88 C89 C90 -0.1(6) . . . . ?
